data_4101852
loop_
_publ_author_name
'Benjamin J. Coe'
'Simon P. Foxon'
'Elizabeth C. Harper'
'Madeleine Helliwell'
'James Raftery'
'Catherine A. Swanson'
'Bruce S. Brunschwig'
'Koen Clays'
'Edith Franz'
'Javier Gar\'in'
'Jes\'us Orduna'
'Peter N. Horton'
'Michael B. Hursthouse'

_publ_section_title
;
 Evolution of Linear Absorption and Nonlinear Optical Properties in
 V-Shaped Ruthenium(II)-Based Chromophores
;
_journal_name_full 'Journal of the American Chemical Society'
_journal_page_first 1706
_journal_page_last 1723
_journal_paper_doi 10.1021/ja908667p
_journal_volume 132
_journal_year 2010
_chemical_formula_sum 'C152.25 H165.88 B4 N11.38 O5.38 Ru'
_chemical_formula_weight 2385.40
_chemical_name_systematic
; 
Dr B. J. Coe
;
_space_group_IT_number 43
_symmetry_cell_setting orthorhombic
_symmetry_space_group_name_Hall 'F 2 -2d'
_symmetry_space_group_name_H-M 'F d d 2'
_atom_sites_solution_hydrogens geom
_atom_sites_solution_primary direct
_atom_sites_solution_secondary difmap
_audit_creation_method SHELXL-97
_cell_angle_alpha 90.00
_cell_angle_beta 90.00
_cell_angle_gamma 90.00
_cell_formula_units_Z 16
_cell_length_a 61.18(2)
_cell_length_b 28.994(10)
_cell_length_c 30.362(10)
_cell_measurement_temperature 100(2)
_cell_volume 53858(3)
_computing_cell_refinement 'Bruker SMART'
_computing_data_collection 'Bruker SMART'
_computing_data_reduction 'Bruker SAINT'
_computing_molecular_graphics 'Bruker SHELXTL'
_computing_publication_material 'Bruker SHELXTL'
_computing_structure_refinement 'SHELXL-97 (Sheldrick, 1997)'
_computing_structure_solution 'SHELXS-97 (Sheldrick, 1990)'
_diffrn_ambient_temperature 100(2)
_diffrn_measured_fraction_theta_full 1.000
_diffrn_measured_fraction_theta_max 1.000
_diffrn_measurement_device_type 'CCD area detector'
_diffrn_measurement_method 'phi and omega scans'
_diffrn_radiation_monochromator graphite
_diffrn_radiation_source 'fine-focus sealed tube'
_diffrn_radiation_type MoK\a
_diffrn_radiation_wavelength 0.71073
_diffrn_reflns_av_R_equivalents 0.2524
_diffrn_reflns_av_sigmaI/netI 0.2645
_diffrn_reflns_limit_h_max 55
_diffrn_reflns_limit_h_min -55
_diffrn_reflns_limit_k_max 26
_diffrn_reflns_limit_k_min -26
_diffrn_reflns_limit_l_max 27
_diffrn_reflns_limit_l_min -27
_diffrn_reflns_number 46837
_diffrn_reflns_theta_full 18.85
_diffrn_reflns_theta_max 18.85
_diffrn_reflns_theta_min 1.33
_exptl_absorpt_coefficient_mu 0.176
_exptl_absorpt_correction_type none
_exptl_crystal_colour black
_exptl_crystal_density_diffrn 1.177
_exptl_crystal_density_method 'not measured'
_exptl_crystal_description plate
_exptl_crystal_F_000 20256
_exptl_crystal_size_max 0.6
_exptl_crystal_size_mid 0.3
_exptl_crystal_size_min 0.02
_refine_diff_density_max 0.560
_refine_diff_density_min -0.419
_refine_diff_density_rms 0.077
_refine_ls_abs_structure_details 'Flack H D (1983), Acta Cryst. A39, 876-881'
_refine_ls_abs_structure_Flack 0.51(7)
_refine_ls_extinction_method none
_refine_ls_goodness_of_fit_ref 0.861
_refine_ls_hydrogen_treatment constr
_refine_ls_matrix_type full
_refine_ls_number_parameters 1090
_refine_ls_number_reflns 10616
_refine_ls_number_restraints 1424
_refine_ls_restrained_S_all 0.820
_refine_ls_R_factor_all 0.1476
_refine_ls_R_factor_gt 0.0949
_refine_ls_shift/su_max 0.005
_refine_ls_shift/su_mean 0.000
_refine_ls_structure_factor_coef Fsqd
_refine_ls_weighting_details 'calc w=1/[\s^2^(Fo^2^)+(0.1101P)^2^+0.0000P] where P=(Fo^2^+2Fc^2^)/3'
_refine_ls_weighting_scheme calc
_refine_ls_wR_factor_gt 0.2268
_refine_ls_wR_factor_ref 0.2447
_reflns_number_gt 4436
_reflns_number_total 10616
_reflns_threshold_expression >2sigma(I)
_cod_data_source_file ja908667p_si_002_3.cif
_cod_data_source_block 3B
_cod_original_cell_volume 53858(31)
_cod_database_code 4101852

loop_
_symmetry_equiv_pos_as_xyz
'x, y, z'
'-x, -y, z'
'-x+1/4, y+1/4, z+1/4'
'x+3/4, -y+3/4, z+1/4'
'x, y+1/2, z+1/2'
'-x, -y+1/2, z+1/2'
'-x+1/4, y+3/4, z+3/4'
'x+3/4, -y+5/4, z+3/4'
'x+1/2, y, z+1/2'
'-x+1/2, -y, z+1/2'
'-x+3/4, y+1/4, z+3/4'
'x+5/4, -y+3/4, z+3/4'
'x+1/2, y+1/2, z'
'-x+1/2, -y+1/2, z'
'-x+3/4, y+3/4, z+1/4'
'x+5/4, -y+5/4, z+1/4'

loop_
_atom_site_label
_atom_site_type_symbol
_atom_site_fract_x
_atom_site_fract_y
_atom_site_fract_z
_atom_site_U_iso_or_equiv
_atom_site_adp_type
_atom_site_occupancy
_atom_site_symmetry_multiplicity
_atom_site_calc_flag
_atom_site_refinement_flags
_atom_site_disorder_assembly
_atom_site_disorder_group
Ru1 Ru 0.21596(2) 0.48321(5) 0.11840(6) 0.0647(5) Uani 1 1 d U . .
O1 O 0.03558(18) 0.7740(3) -0.1103(3) 0.056(3) Uani 1 1 d U . .
O2 O 0.0334(2) 0.1801(4) 0.3134(5) 0.105(4) Uani 1 1 d U . .
N5 N 0.2228(2) 0.4490(4) 0.0574(5) 0.078(4) Uani 1 1 d U . .
H5A H 0.2281 0.4202 0.0630 0.117 Uiso 1 1 calc R . .
H5B H 0.2329 0.4654 0.0420 0.117 Uiso 1 1 calc R . .
H5C H 0.2103 0.4467 0.0414 0.117 Uiso 1 1 calc R . .
N6 N 0.2120(2) 0.5155(4) 0.1794(4) 0.069(3) Uani 1 1 d U . .
H6A H 0.1995 0.5052 0.1924 0.103 Uiso 1 1 calc R . .
H6B H 0.2111 0.5466 0.1755 0.103 Uiso 1 1 calc R . .
H6C H 0.2236 0.5089 0.1970 0.103 Uiso 1 1 calc R . .
N7 N 0.24257(18) 0.5290(4) 0.1018(4) 0.070(4) Uani 1 1 d U . .
H7A H 0.2395 0.5579 0.1117 0.105 Uiso 1 1 calc R . .
H7B H 0.2443 0.5296 0.0720 0.105 Uiso 1 1 calc R . .
H7C H 0.2551 0.5187 0.1146 0.105 Uiso 1 1 calc R . .
N8 N 0.2392(2) 0.4364(5) 0.1504(5) 0.098(5) Uani 1 1 d U . .
H8A H 0.2356 0.4332 0.1793 0.147 Uiso 1 1 calc R . .
H8B H 0.2529 0.4481 0.1481 0.147 Uiso 1 1 calc R . .
H8C H 0.2386 0.4083 0.1370 0.147 Uiso 1 1 calc R . .
N1 N 0.19429(15) 0.5266(3) 0.0876(3) 0.057(3) Uani 1 1 d GU . .
C1 C 0.17847(17) 0.5084(2) 0.0619(3) 0.055(3) Uani 1 1 d GU . .
H1 H 0.1775 0.4758 0.0601 0.066 Uiso 1 1 calc R . .
C2 C 0.16364(15) 0.5343(4) 0.0382(3) 0.059(3) Uani 1 1 d GU . .
H2 H 0.1528 0.5195 0.0206 0.071 Uiso 1 1 calc R . .
C3 C 0.16465(16) 0.5823(3) 0.0402(4) 0.056(3) Uani 1 1 d GU . .
C4 C 0.18021(17) 0.6015(3) 0.0687(4) 0.060(3) Uani 1 1 d GU . .
H4 H 0.1810 0.6340 0.0725 0.073 Uiso 1 1 calc R . .
C5 C 0.19444(14) 0.5729(4) 0.0913(3) 0.058(3) Uani 1 1 d GU . .
H5 H 0.2049 0.5867 0.1104 0.070 Uiso 1 1 calc R . .
C6 C 0.14857(16) 0.6119(3) 0.0157(3) 0.054(3) Uani 1 1 d GU . .
C7 C 0.12765(18) 0.5959(2) 0.0046(3) 0.053(3) Uani 1 1 d GU . .
H7 H 0.1237 0.5648 0.0105 0.064 Uiso 1 1 calc R . .
C8 C 0.11273(14) 0.6252(3) -0.0147(3) 0.055(3) Uani 1 1 d GU . .
H8 H 0.0986 0.6141 -0.0222 0.066 Uiso 1 1 calc R . .
N2 N 0.11808(15) 0.6694(3) -0.0230(3) 0.054(3) Uani 1 1 d GU . .
C9 C 0.13782(17) 0.6861(2) -0.0116(3) 0.052(3) Uani 1 1 d GU . .
H9 H 0.1412 0.7176 -0.0173 0.063 Uiso 1 1 calc R . .
C10 C 0.15317(13) 0.6585(3) 0.0081(3) 0.054(3) Uani 1 1 d GU . .
H10 H 0.1669 0.6709 0.0165 0.064 Uiso 1 1 calc R . .
C11 C 0.10214(13) 0.7005(3) -0.0413(3) 0.055(3) Uani 1 1 d GU . .
C12 C 0.08740(15) 0.6850(2) -0.0728(3) 0.056(3) Uani 1 1 d GU . .
H12 H 0.0889 0.6549 -0.0849 0.068 Uiso 1 1 calc R . .
C13 C 0.07044(14) 0.7134(2) -0.0866(3) 0.052(3) Uani 1 1 d GU . .
H13 H 0.0604 0.7028 -0.1082 0.062 Uiso 1 1 calc R . .
C14 C 0.06823(10) 0.7574(2) -0.0689(2) 0.054(3) Uani 1 1 d GU . .
C15 C 0.08298(12) 0.7729(2) -0.0374(3) 0.056(3) Uani 1 1 d GU . .
H15 H 0.0815 0.8029 -0.0253 0.067 Uiso 1 1 calc R . .
C16 C 0.09993(13) 0.7444(3) -0.0236(3) 0.055(3) Uani 1 1 d GU . .
H16 H 0.1100 0.7550 -0.0020 0.066 Uiso 1 1 calc R . .
C17 C 0.04897(12) 0.7853(3) -0.0805(3) 0.054(3) Uani 1 1 d GU . .
C18 C 0.04444(16) 0.8314(3) -0.0533(4) 0.051(4) Uani 1 1 d GU . .
H18A H 0.0312 0.8463 -0.0646 0.077 Uiso 1 1 calc R . .
H18B H 0.0569 0.8524 -0.0566 0.077 Uiso 1 1 calc R . .
H18C H 0.0424 0.8238 -0.0221 0.077 Uiso 1 1 calc R . .
N3 N 0.19158(14) 0.4385(3) 0.1337(3) 0.055(3) Uani 1 1 d GU . .
C19 C 0.17260(16) 0.4543(2) 0.1507(3) 0.053(3) Uani 1 1 d GU . .
H19 H 0.1703 0.4867 0.1508 0.064 Uiso 1 1 calc R . .
C20 C 0.15640(13) 0.4264(3) 0.1677(4) 0.053(3) Uani 1 1 d GU . .
H20 H 0.1434 0.4396 0.1792 0.063 Uiso 1 1 calc R . .
C21 C 0.15935(15) 0.3786(3) 0.1679(4) 0.051(3) Uani 1 1 d GU . .
C22 C 0.17842(17) 0.3617(2) 0.1482(4) 0.052(3) Uani 1 1 d GU . .
H22 H 0.1808 0.3294 0.1460 0.063 Uiso 1 1 calc R . .
C23 C 0.19382(13) 0.3923(3) 0.1319(3) 0.054(3) Uani 1 1 d GU . .
H23 H 0.2066 0.3800 0.1186 0.065 Uiso 1 1 calc R . .
C24 C 0.14334(16) 0.3477(3) 0.1894(3) 0.049(3) Uani 1 1 d GU . .
C25 C 0.12238(17) 0.3625(2) 0.2016(3) 0.050(3) Uani 1 1 d GU . .
H25 H 0.1182 0.3938 0.1973 0.061 Uiso 1 1 calc R . .
C26 C 0.10775(13) 0.3319(3) 0.2199(3) 0.053(3) Uani 1 1 d GU . .
H26 H 0.0936 0.3421 0.2282 0.064 Uiso 1 1 calc R . .
N4 N 0.11344(15) 0.2874(3) 0.2261(3) 0.053(3) Uani 1 1 d GU . .
C27 C 0.13323(17) 0.2719(2) 0.2135(3) 0.053(3) Uani 1 1 d GU . .
H27 H 0.1368 0.2404 0.2177 0.064 Uiso 1 1 calc R . .
C28 C 0.14829(13) 0.3010(3) 0.1948(3) 0.051(3) Uani 1 1 d GU . .
H28 H 0.1621 0.2894 0.1855 0.061 Uiso 1 1 calc R . .
C29 C 0.09694(13) 0.2570(3) 0.2419(3) 0.054(3) Uani 1 1 d GU . .
C30 C 0.08291(15) 0.2692(3) 0.2760(3) 0.057(3) Uani 1 1 d GU . .
H30 H 0.0849 0.2976 0.2911 0.068 Uiso 1 1 calc R . .
C31 C 0.06595(14) 0.2398(3) 0.2879(3) 0.064(3) Uani 1 1 d GU . .
H31 H 0.0564 0.2481 0.3112 0.077 Uiso 1 1 calc R . .
C32 C 0.06303(11) 0.1983(2) 0.2658(3) 0.070(3) Uani 1 1 d GU . .
C33 C 0.07707(13) 0.1862(3) 0.2317(3) 0.071(3) Uani 1 1 d GU . .
H33 H 0.0751 0.1578 0.2166 0.085 Uiso 1 1 calc R . .
C34 C 0.09402(14) 0.2155(3) 0.2198(3) 0.063(3) Uani 1 1 d GU . .
H34 H 0.1036 0.2072 0.1965 0.075 Uiso 1 1 calc R . .
C35 C 0.04122(14) 0.1718(3) 0.2827(4) 0.083(4) Uani 1 1 d GU . .
C36 C 0.03876(18) 0.1270(3) 0.2488(5) 0.083(5) Uani 1 1 d GU . .
H36A H 0.0258 0.1090 0.2569 0.124 Uiso 1 1 calc R . .
H36B H 0.0518 0.1075 0.2511 0.124 Uiso 1 1 calc R . .
H36C H 0.0372 0.1381 0.2185 0.124 Uiso 1 1 calc R . .
C37 C 0.0998(2) 0.4709(4) 0.0639(4) 0.077(3) Uani 1 1 d GU A .
C38 C 0.09194(18) 0.4775(4) 0.0214(5) 0.096(4) Uani 1 1 d GU . .
H38 H 0.0785 0.4930 0.0169 0.115 Uiso 1 1 calc R . .
C39 C 0.1038(2) 0.4613(4) -0.0145(3) 0.104(4) Uani 1 1 d GU . .
H39 H 0.0984 0.4658 -0.0435 0.125 Uiso 1 1 calc R . .
C40 C 0.1235(2) 0.4386(4) -0.0078(4) 0.103(4) Uani 1 1 d GU . .
H40 H 0.1316 0.4275 -0.0323 0.124 Uiso 1 1 calc R . .
C41 C 0.13140(17) 0.4320(4) 0.0347(5) 0.091(4) Uani 1 1 d GU . .
H41 H 0.1449 0.4165 0.0392 0.109 Uiso 1 1 calc R . .
C42 C 0.1195(2) 0.4482(4) 0.0705(3) 0.081(4) Uani 1 1 d GU . .
H42 H 0.1249 0.4437 0.0996 0.097 Uiso 1 1 calc R . .
C43 C 0.0704(2) 0.4429(3) 0.1206(4) 0.082(3) Uani 1 1 d GU A .
C44 C 0.08105(16) 0.4014(4) 0.1285(5) 0.093(4) Uani 1 1 d GU . .
H44 H 0.0966 0.4000 0.1274 0.111 Uiso 1 1 calc R . .
C45 C 0.0690(2) 0.3619(3) 0.1382(4) 0.098(4) Uani 1 1 d GU . .
H45 H 0.0763 0.3336 0.1436 0.118 Uiso 1 1 calc R . .
C46 C 0.0464(2) 0.3640(4) 0.1399(5) 0.101(4) Uani 1 1 d GU . .
H46 H 0.0382 0.3371 0.1465 0.122 Uiso 1 1 calc R . .
C47 C 0.03568(16) 0.4055(5) 0.1319(5) 0.109(4) Uani 1 1 d GU . .
H47 H 0.0202 0.4069 0.1331 0.131 Uiso 1 1 calc R . .
C48 C 0.0477(2) 0.4449(3) 0.1223(5) 0.101(4) Uani 1 1 d GU . .
H48 H 0.0404 0.4733 0.1168 0.121 Uiso 1 1 calc R . .
C49 C 0.0679(5) 0.5301(10) 0.0875(10) 0.074(3) Uani 0.385(10) 1 d PGU A 1
C50 C 0.0486(5) 0.5185(8) 0.0662(10) 0.072(4) Uani 0.385(10) 1 d PGU A 1
H50 H 0.0444 0.4870 0.0636 0.087 Uiso 0.385(10) 1 calc PR A 1
C51 C 0.0354(4) 0.5529(11) 0.0487(10) 0.073(5) Uani 0.385(10) 1 d PGU A 1
H51 H 0.0221 0.5449 0.0341 0.088 Uiso 0.385(10) 1 calc PR A 1
C52 C 0.0415(5) 0.5989(9) 0.0525(11) 0.073(4) Uani 0.385(10) 1 d PGU A 1
H52 H 0.0324 0.6224 0.0406 0.088 Uiso 0.385(10) 1 calc PR A 1
C53 C 0.0608(5) 0.6105(8) 0.0738(11) 0.074(4) Uani 0.385(10) 1 d PGU A 1
H53 H 0.0650 0.6419 0.0764 0.089 Uiso 0.385(10) 1 calc PR A 1
C54 C 0.0740(4) 0.5761(11) 0.0913(10) 0.072(4) Uani 0.385(10) 1 d PGU A 1
H54 H 0.0873 0.5841 0.1059 0.086 Uiso 0.385(10) 1 calc PR A 1
C49B C 0.0714(3) 0.5376(5) 0.0997(7) 0.074(3) Uani 0.615(10) 1 d PGU A 2
C50B C 0.0552(3) 0.5463(6) 0.1307(6) 0.075(4) Uani 0.615(10) 1 d PGU A 2
H50B H 0.0518 0.5238 0.1524 0.091 Uiso 0.615(10) 1 calc PR A 2
C51B C 0.0439(3) 0.5878(7) 0.1299(6) 0.078(4) Uani 0.615(10) 1 d PGU A 2
H51B H 0.0328 0.5938 0.1511 0.094 Uiso 0.615(10) 1 calc PR A 2
C52B C 0.0488(3) 0.6207(6) 0.0981(7) 0.075(4) Uani 0.615(10) 1 d PGU A 2
H52B H 0.0411 0.6492 0.0976 0.090 Uiso 0.615(10) 1 calc PR A 2
C53B C 0.0650(3) 0.6121(6) 0.0671(6) 0.074(4) Uani 0.615(10) 1 d PGU A 2
H53B H 0.0683 0.6346 0.0454 0.089 Uiso 0.615(10) 1 calc PR A 2
C54B C 0.0763(3) 0.5705(7) 0.0679(6) 0.071(4) Uani 0.615(10) 1 d PGU A 2
H54B H 0.0874 0.5646 0.0467 0.085 Uiso 0.615(10) 1 calc PR A 2
C55 C 0.10264(17) 0.5046(4) 0.1478(4) 0.065(3) Uani 1 1 d GU A .
C56 C 0.1204(2) 0.5317(3) 0.1355(3) 0.061(3) Uani 1 1 d GU . .
H56 H 0.1220 0.5412 0.1058 0.073 Uiso 1 1 calc R . .
C57 C 0.13577(16) 0.5448(3) 0.1668(4) 0.065(4) Uani 1 1 d GU . .
H57 H 0.1479 0.5633 0.1584 0.078 Uiso 1 1 calc R . .
C58 C 0.13343(18) 0.5308(4) 0.2103(3) 0.070(4) Uani 1 1 d GU . .
H58 H 0.1440 0.5398 0.2317 0.084 Uiso 1 1 calc R . .
C59 C 0.1157(2) 0.5038(4) 0.2226(3) 0.075(4) Uani 1 1 d GU . .
H59 H 0.1141 0.4942 0.2524 0.089 Uiso 1 1 calc R . .
C60 C 0.10031(16) 0.4906(3) 0.1914(4) 0.073(4) Uani 1 1 d GU . .
H60 H 0.0882 0.4721 0.1998 0.087 Uiso 1 1 calc R . .
B1 B 0.0851(3) 0.4875(8) 0.1058(8) 0.075(3) Uani 1 1 d U . .
C61 C 0.07822(16) 0.0609(3) 0.3749(3) 0.053(3) Uani 1 1 d GU . .
C62 C 0.08128(14) 0.0518(3) 0.4194(4) 0.051(3) Uani 1 1 d GU . .
H62 H 0.0940 0.0359 0.4290 0.062 Uiso 1 1 calc R . .
C63 C 0.06572(18) 0.0659(3) 0.4499(3) 0.054(3) Uani 1 1 d GU . .
H63 H 0.0678 0.0597 0.4804 0.065 Uiso 1 1 calc R . .
C64 C 0.04711(16) 0.0891(3) 0.4359(3) 0.059(4) Uani 1 1 d GU . .
H64 H 0.0365 0.0988 0.4568 0.071 Uiso 1 1 calc R . .
C65 C 0.04405(15) 0.0982(3) 0.3914(4) 0.061(4) Uani 1 1 d GU . .
H65 H 0.0313 0.1141 0.3818 0.073 Uiso 1 1 calc R . .
C66 C 0.05960(19) 0.0841(4) 0.3609(3) 0.059(3) Uani 1 1 d GU . .
H66 H 0.0575 0.0903 0.3305 0.070 Uiso 1 1 calc R . .
C67 C 0.11641(18) 0.0933(3) 0.3493(4) 0.068(3) Uani 1 1 d GU . .
C68 C 0.1337(2) 0.0900(3) 0.3789(4) 0.067(3) Uani 1 1 d GU . .
H68 H 0.1368 0.0613 0.3927 0.080 Uiso 1 1 calc R . .
C69 C 0.14627(16) 0.1286(4) 0.3883(4) 0.072(4) Uani 1 1 d GU . .
H69 H 0.1581 0.1264 0.4086 0.086 Uiso 1 1 calc R . .
C70 C 0.14163(17) 0.1705(3) 0.3681(4) 0.067(4) Uani 1 1 d GU . .
H70 H 0.1503 0.1969 0.3746 0.080 Uiso 1 1 calc R . .
C71 C 0.12438(19) 0.1738(3) 0.3385(4) 0.070(4) Uani 1 1 d GU . .
H71 H 0.1212 0.2024 0.3247 0.084 Uiso 1 1 calc R . .
C72 C 0.11177(16) 0.1352(4) 0.3291(4) 0.067(3) Uani 1 1 d GU . .
H72 H 0.1000 0.1374 0.3088 0.080 Uiso 1 1 calc R . .
C73 C 0.08989(18) 0.0457(3) 0.2866(3) 0.048(3) Uani 1 1 d GU . .
C74 C 0.10176(13) 0.0653(3) 0.2523(4) 0.045(3) Uani 1 1 d GU . .
H74 H 0.1144 0.0832 0.2585 0.054 Uiso 1 1 calc R . .
C75 C 0.09515(16) 0.0587(3) 0.2090(3) 0.049(3) Uani 1 1 d GU . .
H75 H 0.1033 0.0721 0.1856 0.059 Uiso 1 1 calc R . .
C76 C 0.07668(17) 0.0325(3) 0.1999(3) 0.052(3) Uani 1 1 d GU . .
H76 H 0.0722 0.0279 0.1703 0.062 Uiso 1 1 calc R . .
C77 C 0.06480(14) 0.0129(3) 0.2342(4) 0.056(3) Uani 1 1 d GU . .
H77 H 0.0522 -0.0050 0.2279 0.067 Uiso 1 1 calc R . .
C78 C 0.07141(16) 0.0195(3) 0.2775(3) 0.051(3) Uani 1 1 d GU . .
H78 H 0.0633 0.0061 0.3009 0.061 Uiso 1 1 calc R . .
C79 C 0.13171(18) -0.0105(3) 0.3350(3) 0.057(3) Uani 1 1 d GU . .
C80 C 0.14144(13) -0.0533(4) 0.3411(4) 0.058(3) Uani 1 1 d GU . .
H80 H 0.1561 -0.0582 0.3322 0.069 Uiso 1 1 calc R . .
C81 C 0.12965(17) -0.0891(3) 0.3603(4) 0.058(3) Uani 1 1 d GU . .
H81 H 0.1363 -0.1184 0.3644 0.069 Uiso 1 1 calc R . .
C82 C 0.10813(17) -0.0820(3) 0.3733(4) 0.056(3) Uani 1 1 d GU . .
H82 H 0.1001 -0.1064 0.3864 0.067 Uiso 1 1 calc R . .
C83 C 0.09840(14) -0.0392(3) 0.3672(4) 0.060(3) Uani 1 1 d GU . .
H83 H 0.0837 -0.0343 0.3761 0.072 Uiso 1 1 calc R . .
C84 C 0.11018(18) -0.0034(3) 0.3481(4) 0.058(4) Uani 1 1 d GU . .
H84 H 0.1035 0.0259 0.3439 0.070 Uiso 1 1 calc R . .
B2 B 0.0980(3) 0.0498(6) 0.3384(7) 0.053(3) Uani 1 1 d U . .
C85 C 0.17308(17) 0.1564(4) 0.0754(4) 0.056(3) Uani 1 1 d GU . .
C86 C 0.1888(2) 0.1247(4) 0.0886(3) 0.066(3) Uani 1 1 d GU . .
H86 H 0.1891 0.1142 0.1183 0.080 Uiso 1 1 calc R . .
C87 C 0.20404(16) 0.1083(3) 0.0585(4) 0.070(4) Uani 1 1 d GU . .
H87 H 0.2148 0.0866 0.0676 0.084 Uiso 1 1 calc R . .
C88 C 0.20358(16) 0.1236(3) 0.0152(4) 0.065(4) Uani 1 1 d GU . .
H88 H 0.2140 0.1123 -0.0054 0.078 Uiso 1 1 calc R . .
C89 C 0.18787(19) 0.1553(3) 0.0019(3) 0.057(3) Uani 1 1 d GU . .
H89 H 0.1876 0.1657 -0.0278 0.068 Uiso 1 1 calc R . .
C90 C 0.17262(16) 0.1717(3) 0.0320(4) 0.057(3) Uani 1 1 d GU . .
H90 H 0.1619 0.1934 0.0229 0.068 Uiso 1 1 calc R . .
C91 C 0.14027(19) 0.2204(3) 0.0995(3) 0.062(3) Uani 1 1 d GU . .
C92 C 0.15324(15) 0.2565(4) 0.0845(3) 0.066(4) Uani 1 1 d GU . .
H92 H 0.1681 0.2511 0.0768 0.079 Uiso 1 1 calc R . .
C93 C 0.14451(19) 0.3006(3) 0.0807(3) 0.066(4) Uani 1 1 d GU . .
H93 H 0.1534 0.3253 0.0705 0.079 Uiso 1 1 calc R . .
C94 C 0.1228(2) 0.3086(3) 0.0919(4) 0.073(4) Uani 1 1 d GU . .
H94 H 0.1168 0.3387 0.0894 0.087 Uiso 1 1 calc R . .
C95 C 0.10984(15) 0.2725(4) 0.1069(4) 0.074(4) Uani 1 1 d GU . .
H95 H 0.0950 0.2779 0.1146 0.088 Uiso 1 1 calc R . .
C96 C 0.11857(19) 0.2284(3) 0.1107(3) 0.065(3) Uani 1 1 d GU . .
H96 H 0.1097 0.2037 0.1209 0.078 Uiso 1 1 calc R . .
C97 C 0.13447(17) 0.1225(3) 0.0996(4) 0.059(3) Uani 1 1 d GU . .
C98 C 0.11694(19) 0.1266(3) 0.0708(3) 0.060(3) Uani 1 1 d GU . .
H98 H 0.1138 0.1555 0.0574 0.072 Uiso 1 1 calc R . .
C99 C 0.10395(16) 0.0885(4) 0.0615(3) 0.066(4) Uani 1 1 d GU . .
H99 H 0.0920 0.0913 0.0418 0.079 Uiso 1 1 calc R . .
C100 C 0.10849(17) 0.0462(3) 0.0811(4) 0.064(4) Uani 1 1 d GU . .
H100 H 0.0996 0.0202 0.0748 0.077 Uiso 1 1 calc R . .
C101 C 0.12603(18) 0.0421(3) 0.1100(4) 0.062(3) Uani 1 1 d GU . .
H101 H 0.1291 0.0132 0.1233 0.074 Uiso 1 1 calc R . .
C102 C 0.13902(15) 0.0802(4) 0.1192(3) 0.059(3) Uani 1 1 d GU . .
H102 H 0.1510 0.0774 0.1389 0.070 Uiso 1 1 calc R . .
C103 C 0.16045(19) 0.1695(4) 0.1608(3) 0.057(3) Uani 1 1 d GU . .
C104 C 0.17910(18) 0.1953(3) 0.1697(3) 0.060(3) Uani 1 1 d GU . .
H104 H 0.1874 0.2079 0.1462 0.072 Uiso 1 1 calc R . .
C105 C 0.18562(15) 0.2025(3) 0.2130(4) 0.065(4) Uani 1 1 d GU . .
H105 H 0.1984 0.2200 0.2191 0.078 Uiso 1 1 calc R . .
C106 C 0.17348(19) 0.1839(4) 0.2474(3) 0.065(4) Uani 1 1 d GU . .
H106 H 0.1779 0.1888 0.2770 0.078 Uiso 1 1 calc R . .
C107 C 0.15482(18) 0.1582(3) 0.2385(3) 0.060(3) Uani 1 1 d GU . .
H107 H 0.1465 0.1455 0.2620 0.072 Uiso 1 1 calc R . .
C108 C 0.14831(15) 0.1510(3) 0.1952(4) 0.054(3) Uani 1 1 d GU . .
H108 H 0.1356 0.1334 0.1891 0.065 Uiso 1 1 calc R . .
B3 B 0.1542(3) 0.1673(6) 0.1078(7) 0.059(3) Uani 1 1 d U . .
C109 C 0.0249(2) 0.2170(6) 0.0427(5) 0.131(4) Uani 1 1 d GU . .
C110 C 0.0453(3) 0.2359(4) 0.0515(5) 0.130(4) Uani 1 1 d GU . .
H110 H 0.0464 0.2633 0.0685 0.156 Uiso 1 1 calc R . .
C111 C 0.0641(2) 0.2149(5) 0.0353(5) 0.130(5) Uani 1 1 d GU . .
H111 H 0.0780 0.2278 0.0413 0.156 Uiso 1 1 calc R . .
C112 C 0.0624(2) 0.1749(5) 0.0103(5) 0.134(5) Uani 1 1 d GU . .
H112 H 0.0753 0.1605 -0.0007 0.161 Uiso 1 1 calc R . .
C113 C 0.0420(3) 0.1559(4) 0.0015(5) 0.136(5) Uani 1 1 d GU . .
H113 H 0.0409 0.1285 -0.0156 0.163 Uiso 1 1 calc R . .
C114 C 0.0233(2) 0.1769(6) 0.0177(6) 0.136(4) Uani 1 1 d GU . .
H114 H 0.0093 0.1640 0.0117 0.163 Uiso 1 1 calc R . .
C115 C -0.0201(2) 0.2120(6) 0.0639(5) 0.144(5) Uani 1 1 d GU . .
C116 C -0.0177(2) 0.1657(7) 0.0747(6) 0.149(5) Uani 1 1 d GU . .
H116 H -0.0035 0.1526 0.0774 0.179 Uiso 1 1 calc R . .
C117 C -0.0361(3) 0.1385(4) 0.0817(5) 0.152(5) Uani 1 1 d GU . .
H117 H -0.0345 0.1068 0.0892 0.183 Uiso 1 1 calc R . .
C118 C -0.0569(3) 0.1576(6) 0.0779(5) 0.151(5) Uani 1 1 d GU . .
H118 H -0.0694 0.1390 0.0827 0.182 Uiso 1 1 calc R . .
C119 C -0.0592(2) 0.2039(7) 0.0670(6) 0.145(5) Uani 1 1 d GU . .
H119 H -0.0734 0.2170 0.0644 0.174 Uiso 1 1 calc R . .
C120 C -0.0408(3) 0.2311(4) 0.0600(5) 0.139(5) Uani 1 1 d GU . .
H120 H -0.0424 0.2627 0.0526 0.167 Uiso 1 1 calc R . .
C121 C 0.00578(14) 0.2636(3) 0.1167(3) 0.136(4) Uani 1 1 d GU . .
C122 C -0.00681(13) 0.3003(3) 0.1315(3) 0.145(5) Uani 1 1 d GU . .
H122 H -0.0162 0.3161 0.1117 0.173 Uiso 1 1 calc R . .
C123 C -0.00562(19) 0.3141(4) 0.1753(3) 0.148(5) Uani 1 1 d GU . .
H123 H -0.0142 0.3392 0.1854 0.178 Uiso 1 1 calc R . .
C124 C 0.0082(2) 0.2910(4) 0.2043(3) 0.140(5) Uani 1 1 d GU . .
H124 H 0.0090 0.3004 0.2342 0.168 Uiso 1 1 calc R . .
C125 C 0.02074(19) 0.2542(4) 0.1895(3) 0.139(5) Uani 1 1 d GU . .
H125 H 0.0302 0.2385 0.2093 0.166 Uiso 1 1 calc R . .
C126 C 0.01955(18) 0.2405(3) 0.1457(3) 0.135(4) Uani 1 1 d GU . .
H126 H 0.0282 0.2154 0.1355 0.162 Uiso 1 1 calc R . .
C127 C 0.00216(12) 0.2857(2) 0.0254(3) 0.109(4) Uani 1 1 d GU . .
C128 C 0.01468(12) 0.3287(3) 0.0330(3) 0.108(4) Uani 1 1 d GU . .
H128 H 0.0231 0.3343 0.0587 0.130 Uiso 1 1 calc R . .
C129 C 0.01299(16) 0.3576(3) 0.0008(3) 0.114(4) Uani 1 1 d GU . .
H129 H 0.0190 0.3869 0.0079 0.137 Uiso 1 1 calc R . .
C130 C 0.00399(18) 0.3563(4) -0.0443(3) 0.113(4) Uani 1 1 d GU . .
H130 H 0.0071 0.3771 -0.0677 0.136 Uiso 1 1 calc R . .
C131 C -0.01053(16) 0.3169(4) -0.0457(3) 0.107(4) Uani 1 1 d GU . .
H131 H -0.0198 0.3143 -0.0706 0.129 Uiso 1 1 calc R . .
C132 C -0.01238(16) 0.2793(3) -0.0113(3) 0.105(4) Uani 1 1 d GU . .
H132 H -0.0222 0.2540 -0.0138 0.125 Uiso 1 1 calc R . .
B4 B 0.0041(5) 0.2406(10) 0.0663(11) 0.131(4) Uani 1 1 d U . .

loop_
_atom_site_aniso_label
_atom_site_aniso_U_11
_atom_site_aniso_U_22
_atom_site_aniso_U_33
_atom_site_aniso_U_23
_atom_site_aniso_U_13
_atom_site_aniso_U_12
Ru1 0.0597(9) 0.0380(8) 0.0963(13) 0.0061(11) 0.0014(11) 0.0006(10)
O1 0.086(6) 0.027(5) 0.055(6) 0.008(5) -0.008(5) 0.002(5)
O2 0.119(10) 0.071(8) 0.123(11) 0.017(8) 0.044(8) -0.015(8)
N5 0.078(10) 0.049(8) 0.107(7) -0.004(6) 0.027(7) -0.009(6)
N6 0.077(10) 0.052(8) 0.077(5) 0.014(5) -0.008(6) -0.016(7)
N7 0.056(6) 0.079(9) 0.075(11) 0.000(7) -0.009(6) -0.016(6)
N8 0.056(7) 0.096(10) 0.142(12) 0.036(9) 0.002(9) 0.020(7)
N1 0.053(5) 0.044(5) 0.073(7) 0.009(5) 0.006(4) -0.001(4)
C1 0.070(7) 0.031(5) 0.064(8) -0.006(6) 0.003(5) 0.006(5)
C2 0.074(7) 0.038(5) 0.065(8) -0.015(6) -0.004(5) 0.015(6)
C3 0.070(6) 0.036(5) 0.063(7) -0.006(5) -0.005(5) 0.007(5)
C4 0.061(7) 0.039(5) 0.082(8) -0.006(6) -0.008(5) 0.005(5)
C5 0.054(7) 0.041(5) 0.079(8) -0.003(6) -0.006(5) 0.001(5)
C6 0.069(6) 0.029(5) 0.063(7) -0.008(6) -0.006(5) 0.004(5)
C7 0.074(7) 0.019(5) 0.067(8) -0.009(6) -0.009(6) 0.002(5)
C8 0.069(7) 0.024(5) 0.071(8) -0.004(6) -0.010(6) -0.002(5)
N2 0.071(6) 0.027(5) 0.064(6) -0.001(5) -0.008(5) -0.002(4)
C9 0.074(7) 0.026(6) 0.058(8) -0.004(6) -0.004(6) -0.008(5)
C10 0.071(7) 0.029(5) 0.060(8) -0.014(6) -0.008(6) -0.001(5)
C11 0.079(6) 0.030(5) 0.055(7) -0.002(5) -0.009(5) 0.003(5)
C12 0.074(7) 0.031(6) 0.063(8) -0.004(6) -0.007(6) 0.002(5)
C13 0.066(7) 0.029(6) 0.060(8) 0.005(6) -0.003(6) -0.006(5)
C14 0.072(7) 0.033(6) 0.057(7) -0.001(6) -0.002(5) 0.001(5)
C15 0.075(8) 0.035(6) 0.058(8) -0.006(6) -0.003(6) 0.007(5)
C16 0.076(7) 0.034(6) 0.054(8) -0.004(6) -0.006(6) 0.005(5)
C17 0.072(7) 0.033(6) 0.056(8) 0.007(6) 0.000(6) -0.002(5)
C18 0.081(11) 0.020(7) 0.053(10) 0.016(6) -0.007(9) -0.001(7)
N3 0.056(5) 0.045(4) 0.064(7) 0.005(5) -0.002(5) 0.002(4)
C19 0.055(6) 0.042(5) 0.063(8) -0.001(6) -0.004(6) 0.009(5)
C20 0.052(6) 0.039(5) 0.067(8) -0.007(6) -0.003(6) 0.007(5)
C21 0.054(6) 0.038(5) 0.062(7) -0.015(6) 0.004(5) 0.006(5)
C22 0.056(7) 0.037(5) 0.063(8) -0.016(6) 0.007(6) 0.003(5)
C23 0.054(6) 0.042(4) 0.066(8) -0.005(7) 0.005(6) 0.007(4)
C24 0.061(6) 0.034(5) 0.053(7) -0.011(6) 0.004(5) 0.006(5)
C25 0.062(6) 0.029(6) 0.060(8) -0.007(6) 0.007(6) 0.003(5)
C26 0.065(6) 0.031(5) 0.063(8) -0.004(6) 0.011(6) 0.004(5)
N4 0.067(6) 0.033(5) 0.060(6) 0.001(5) 0.007(5) 0.007(4)
C27 0.067(7) 0.035(6) 0.058(8) -0.001(6) 0.004(6) 0.011(5)
C28 0.065(6) 0.037(5) 0.052(8) -0.009(6) 0.007(6) 0.010(5)
C29 0.067(6) 0.032(5) 0.062(7) 0.008(5) 0.002(5) 0.010(5)
C30 0.071(7) 0.034(6) 0.065(8) 0.015(6) 0.007(6) 0.015(5)
C31 0.078(7) 0.044(7) 0.072(8) 0.016(6) 0.011(6) 0.010(6)
C32 0.083(7) 0.042(6) 0.085(8) 0.017(6) 0.014(6) 0.004(5)
C33 0.087(8) 0.039(6) 0.088(9) 0.004(6) 0.014(6) 0.000(5)
C34 0.075(8) 0.037(6) 0.076(8) 0.002(6) 0.010(6) 0.003(5)
C35 0.093(8) 0.052(7) 0.105(10) 0.025(7) 0.021(7) -0.003(6)
C36 0.075(11) 0.056(10) 0.118(13) 0.021(8) 0.010(11) -0.006(8)
C37 0.111(7) 0.046(7) 0.075(6) -0.020(6) -0.004(6) -0.018(5)
C38 0.149(9) 0.062(8) 0.076(6) -0.016(8) -0.001(7) -0.008(7)
C39 0.159(10) 0.080(9) 0.074(7) -0.017(8) 0.009(8) -0.017(8)
C40 0.147(10) 0.090(9) 0.072(8) -0.023(8) 0.022(8) -0.022(8)
C41 0.121(9) 0.075(8) 0.076(9) -0.035(8) 0.015(7) -0.026(7)
C42 0.109(8) 0.061(8) 0.074(8) -0.036(7) 0.005(7) -0.018(6)
C43 0.095(6) 0.056(5) 0.095(7) -0.010(6) -0.001(6) -0.010(5)
C44 0.104(7) 0.060(6) 0.114(9) 0.006(8) 0.009(8) -0.005(6)
C45 0.099(8) 0.067(6) 0.128(9) 0.002(8) 0.011(9) -0.010(7)
C46 0.095(8) 0.079(7) 0.130(10) 0.013(8) 0.002(9) -0.004(7)
C47 0.097(7) 0.083(8) 0.149(10) 0.020(9) 0.008(9) -0.008(6)
C48 0.095(6) 0.076(7) 0.131(9) 0.008(8) 0.006(9) -0.009(6)
C49 0.081(7) 0.053(6) 0.087(9) -0.012(6) -0.009(6) -0.020(5)
C50 0.078(9) 0.051(8) 0.088(11) -0.014(9) -0.003(8) -0.021(7)
C51 0.073(9) 0.057(8) 0.089(11) -0.018(9) -0.002(8) -0.015(7)
C52 0.073(8) 0.055(7) 0.091(10) -0.013(8) -0.008(7) -0.012(7)
C53 0.077(8) 0.054(6) 0.092(9) -0.014(7) -0.011(7) -0.013(6)
C54 0.077(8) 0.051(6) 0.088(9) -0.014(7) -0.012(7) -0.016(6)
C49B 0.081(7) 0.054(5) 0.086(8) -0.014(6) -0.009(6) -0.016(5)
C50B 0.082(8) 0.056(7) 0.088(9) -0.014(7) -0.007(6) -0.015(6)
C51B 0.082(9) 0.061(8) 0.091(10) -0.014(8) -0.008(8) -0.012(7)
C52B 0.076(8) 0.057(7) 0.092(10) -0.013(7) -0.008(7) -0.011(7)
C53B 0.076(8) 0.054(6) 0.092(9) -0.013(7) -0.010(7) -0.011(6)
C54B 0.076(8) 0.050(6) 0.087(9) -0.015(6) -0.010(6) -0.015(6)
C55 0.099(8) 0.038(7) 0.059(6) 0.005(6) 0.002(6) -0.015(5)
C56 0.102(8) 0.025(7) 0.056(7) 0.007(6) 0.001(6) -0.014(6)
C57 0.109(8) 0.024(7) 0.063(8) 0.012(7) -0.004(7) -0.020(6)
C58 0.109(9) 0.043(8) 0.059(7) 0.006(7) 0.000(7) -0.027(6)
C59 0.116(9) 0.046(8) 0.062(7) 0.008(7) -0.001(6) -0.035(7)
C60 0.109(9) 0.042(7) 0.066(6) 0.012(7) 0.002(6) -0.035(6)
B1 0.096(6) 0.052(5) 0.078(6) -0.015(5) -0.006(5) -0.011(4)
C61 0.071(6) 0.041(6) 0.048(5) -0.007(6) 0.000(5) 0.015(5)
C62 0.062(7) 0.044(7) 0.048(6) -0.010(7) -0.001(6) 0.006(6)
C63 0.066(8) 0.048(8) 0.048(6) -0.016(7) -0.001(6) 0.006(6)
C64 0.073(8) 0.053(8) 0.051(7) -0.019(7) 0.000(7) 0.016(6)
C65 0.072(7) 0.058(7) 0.052(7) -0.019(7) -0.006(6) 0.022(6)
C66 0.076(7) 0.052(7) 0.047(7) -0.015(7) -0.004(6) 0.023(6)
C67 0.084(7) 0.042(5) 0.079(9) -0.004(6) 0.005(5) 0.003(6)
C68 0.083(8) 0.038(6) 0.079(9) -0.004(7) 0.004(6) 0.002(6)
C69 0.082(8) 0.046(6) 0.086(9) -0.003(7) 0.009(6) -0.005(6)
C70 0.080(8) 0.043(6) 0.077(9) -0.004(7) 0.013(7) -0.011(7)
C71 0.089(9) 0.044(6) 0.078(9) -0.007(7) 0.006(7) -0.008(6)
C72 0.085(8) 0.041(6) 0.074(9) 0.002(7) 0.006(6) -0.006(6)
C73 0.062(7) 0.028(6) 0.056(5) 0.000(6) 0.014(5) 0.014(5)
C74 0.053(7) 0.027(7) 0.055(6) -0.005(6) 0.016(6) 0.017(5)
C75 0.053(8) 0.038(7) 0.056(6) 0.007(7) 0.010(7) 0.009(5)
C76 0.056(8) 0.039(8) 0.059(7) 0.006(7) 0.011(6) 0.006(6)
C77 0.067(7) 0.038(7) 0.063(7) 0.006(7) 0.012(6) 0.000(6)
C78 0.064(7) 0.031(7) 0.059(6) 0.001(7) 0.017(6) 0.008(5)
C79 0.076(8) 0.038(6) 0.056(8) -0.004(7) 0.000(7) -0.005(6)
C80 0.081(8) 0.034(6) 0.058(8) -0.020(7) 0.009(7) -0.002(6)
C81 0.088(8) 0.027(6) 0.058(8) -0.015(7) 0.010(8) 0.005(6)
C82 0.082(8) 0.026(5) 0.060(8) -0.013(7) 0.004(7) -0.003(6)
C83 0.083(8) 0.028(6) 0.068(8) -0.008(7) 0.012(7) -0.001(5)
C84 0.081(8) 0.035(6) 0.059(8) 0.000(6) 0.009(7) 0.000(6)
B2 0.072(6) 0.030(6) 0.057(5) 0.003(6) 0.008(5) 0.014(5)
C85 0.080(6) 0.031(6) 0.058(6) 0.002(6) -0.002(5) 0.000(4)
C86 0.090(8) 0.043(7) 0.066(7) 0.010(6) 0.003(6) 0.011(5)
C87 0.093(8) 0.043(7) 0.073(8) 0.006(7) 0.005(7) 0.012(6)
C88 0.087(8) 0.042(8) 0.065(7) -0.008(7) 0.000(7) 0.005(6)
C89 0.083(9) 0.030(7) 0.058(7) -0.007(6) -0.002(6) -0.003(6)
C90 0.080(8) 0.032(7) 0.059(7) 0.000(6) -0.004(6) 0.002(6)
C91 0.097(8) 0.037(4) 0.053(8) -0.011(6) -0.016(7) 0.009(5)
C92 0.111(8) 0.035(5) 0.052(8) -0.011(7) -0.011(7) 0.008(6)
C93 0.109(9) 0.039(5) 0.051(8) -0.010(7) -0.023(8) 0.009(7)
C94 0.111(9) 0.047(6) 0.061(8) -0.011(7) -0.025(8) 0.015(6)
C95 0.105(8) 0.052(6) 0.064(8) -0.013(8) -0.015(7) 0.017(6)
C96 0.097(8) 0.046(6) 0.054(8) -0.017(7) -0.017(7) 0.013(6)
C97 0.084(7) 0.038(4) 0.055(8) -0.005(6) 0.001(5) -0.002(6)
C98 0.091(8) 0.031(6) 0.057(9) -0.014(6) -0.006(6) 0.006(6)
C99 0.100(8) 0.038(6) 0.059(9) -0.023(7) -0.006(6) 0.000(6)
C100 0.102(9) 0.034(6) 0.056(9) -0.022(7) -0.002(6) -0.008(7)
C101 0.093(9) 0.036(5) 0.057(9) -0.015(7) 0.006(7) -0.002(6)
C102 0.085(8) 0.037(5) 0.054(8) -0.004(6) 0.000(6) -0.002(6)
C103 0.086(7) 0.029(6) 0.057(5) -0.004(5) -0.006(5) 0.010(5)
C104 0.088(8) 0.035(7) 0.058(7) -0.012(7) -0.006(6) 0.008(6)
C105 0.098(8) 0.040(7) 0.058(8) -0.012(7) -0.003(6) 0.004(6)
C106 0.097(9) 0.040(8) 0.059(7) -0.009(7) -0.003(7) 0.005(6)
C107 0.087(8) 0.037(7) 0.057(6) -0.011(7) -0.001(7) 0.014(6)
C108 0.076(8) 0.033(7) 0.054(6) -0.009(6) 0.000(6) 0.021(6)
B3 0.090(6) 0.031(5) 0.055(6) -0.011(6) -0.003(5) 0.003(4)
C109 0.129(7) 0.087(8) 0.177(9) -0.017(7) -0.010(8) 0.004(6)
C110 0.129(7) 0.087(9) 0.175(11) -0.013(8) -0.014(9) 0.004(7)
C111 0.125(7) 0.093(10) 0.171(11) -0.010(9) -0.009(10) 0.000(8)
C112 0.127(9) 0.100(10) 0.174(12) -0.018(9) -0.008(10) 0.004(9)
C113 0.131(10) 0.103(9) 0.174(11) -0.028(8) -0.010(10) 0.004(8)
C114 0.129(9) 0.099(9) 0.181(11) -0.027(8) -0.009(9) 0.002(7)
C115 0.146(7) 0.137(10) 0.150(10) -0.023(10) 0.013(10) -0.025(8)
C116 0.153(9) 0.133(10) 0.161(11) -0.025(11) 0.014(11) -0.036(8)
C117 0.151(10) 0.145(10) 0.161(11) -0.028(10) 0.023(12) -0.036(8)
C118 0.153(9) 0.144(11) 0.158(11) -0.034(11) 0.025(11) -0.034(9)
C119 0.148(8) 0.145(11) 0.143(11) -0.035(11) 0.028(11) -0.035(9)
C120 0.137(8) 0.143(11) 0.137(11) -0.031(10) 0.023(11) -0.030(9)
C121 0.149(9) 0.101(8) 0.157(8) -0.011(7) -0.001(7) -0.012(7)
C122 0.161(10) 0.117(10) 0.156(10) -0.022(8) -0.008(9) 0.001(8)
C123 0.165(11) 0.122(10) 0.157(10) -0.023(8) -0.008(10) -0.006(8)
C124 0.162(11) 0.108(11) 0.151(10) -0.007(9) -0.001(9) -0.019(9)
C125 0.164(11) 0.096(10) 0.157(9) -0.003(9) -0.002(9) -0.024(8)
C126 0.157(10) 0.088(9) 0.159(9) -0.002(8) -0.001(8) -0.020(8)
C127 0.108(10) 0.078(7) 0.140(9) -0.046(7) -0.008(7) 0.003(6)
C128 0.104(9) 0.081(8) 0.140(10) -0.039(7) -0.014(8) -0.002(7)
C129 0.110(9) 0.088(8) 0.144(11) -0.037(7) -0.018(9) -0.006(8)
C130 0.102(10) 0.088(8) 0.150(10) -0.037(8) -0.026(9) -0.001(7)
C131 0.100(10) 0.079(9) 0.143(10) -0.051(7) -0.013(8) 0.008(7)
C132 0.101(9) 0.072(8) 0.141(10) -0.057(7) -0.004(7) 0.006(7)
B4 0.134(7) 0.094(8) 0.166(8) -0.018(6) -0.002(8) -0.003(6)

loop_
_atom_type_symbol
_atom_type_description
_atom_type_scat_dispersion_real
_atom_type_scat_dispersion_imag
_atom_type_scat_source
C C 0.0033 0.0016 'International Tables Vol C Tables 4.2.6.8 and 6.1.1.4'
H H 0.0000 0.0000 'International Tables Vol C Tables 4.2.6.8 and 6.1.1.4'
B B 0.0013 0.0007 'International Tables Vol C Tables 4.2.6.8 and 6.1.1.4'
N N 0.0061 0.0033 'International Tables Vol C Tables 4.2.6.8 and 6.1.1.4'
O O 0.0106 0.0060 'International Tables Vol C Tables 4.2.6.8 and 6.1.1.4'
Ru Ru -1.2594 0.8363 'International Tables Vol C Tables 4.2.6.8 and 6.1.1.4'

loop_
_geom_angle_atom_site_label_1
_geom_angle_atom_site_label_2
_geom_angle_atom_site_label_3
_geom_angle
_geom_angle_site_symmetry_1
_geom_angle_site_symmetry_3
_geom_angle_publ_flag
N3 Ru1 N1 91.2(4) . . ?
N3 Ru1 N6 89.8(4) . . ?
N1 Ru1 N6 93.0(5) . . ?
N3 Ru1 N5 92.6(4) . . ?
N1 Ru1 N5 90.9(5) . . ?
N6 Ru1 N5 175.3(5) . . ?
N3 Ru1 N7 178.2(5) . . ?
N1 Ru1 N7 90.2(5) . . ?
N6 Ru1 N7 91.2(5) . . ?
N5 Ru1 N7 86.3(5) . . ?
N3 Ru1 N8 88.8(5) . . ?
N1 Ru1 N8 179.2(5) . . ?
N6 Ru1 N8 87.8(6) . . ?
N5 Ru1 N8 88.3(6) . . ?
N7 Ru1 N8 89.8(5) . . ?
Ru1 N5 H5A 109.5 . . ?
Ru1 N5 H5B 109.5 . . ?
H5A N5 H5B 109.5 . . ?
Ru1 N5 H5C 109.5 . . ?
H5A N5 H5C 109.5 . . ?
H5B N5 H5C 109.5 . . ?
Ru1 N6 H6A 109.5 . . ?
Ru1 N6 H6B 109.5 . . ?
H6A N6 H6B 109.5 . . ?
Ru1 N6 H6C 109.5 . . ?
H6A N6 H6C 109.5 . . ?
H6B N6 H6C 109.5 . . ?
Ru1 N7 H7A 109.5 . . ?
Ru1 N7 H7B 109.5 . . ?
H7A N7 H7B 109.5 . . ?
Ru1 N7 H7C 109.5 . . ?
H7A N7 H7C 109.5 . . ?
H7B N7 H7C 109.5 . . ?
Ru1 N8 H8A 109.5 . . ?
Ru1 N8 H8B 109.5 . . ?
H8A N8 H8B 109.5 . . ?
Ru1 N8 H8C 109.5 . . ?
H8A N8 H8C 109.5 . . ?
H8B N8 H8C 109.5 . . ?
C5 N1 C1 116.2 . . ?
C5 N1 Ru1 124.6(6) . . ?
C1 N1 Ru1 119.1(6) . . ?
N1 C1 C2 124.1 . . ?
N1 C1 H1 117.9 . . ?
C2 C1 H1 117.9 . . ?
C1 C2 C3 119.3 . . ?
C1 C2 H2 120.3 . . ?
C3 C2 H2 120.3 . . ?
C2 C3 C4 116.9 . . ?
C2 C3 C6 121.3(8) . . ?
C4 C3 C6 121.7(8) . . ?
C5 C4 C3 119.8 . . ?
C5 C4 H4 120.1 . . ?
C3 C4 H4 120.1 . . ?
N1 C5 C4 123.4 . . ?
N1 C5 H5 118.3 . . ?
C4 C5 H5 118.3 . . ?
C10 C6 C7 117.6 . . ?
C10 C6 C3 120.1(8) . . ?
C7 C6 C3 121.9(8) . . ?
C8 C7 C6 120.2 . . ?
C8 C7 H7 119.9 . . ?
C6 C7 H7 119.9 . . ?
N2 C8 C7 120.3 . . ?
N2 C8 H8 119.8 . . ?
C7 C8 H8 119.8 . . ?
C9 N2 C8 120.8 . . ?
C9 N2 C11 118.8(8) . . ?
C8 N2 C11 120.2(8) . . ?
N2 C9 C10 121.0 . . ?
N2 C9 H9 119.5 . . ?
C10 C9 H9 119.5 . . ?
C9 C10 C6 119.9 . . ?
C9 C10 H10 120.0 . . ?
C6 C10 H10 120.0 . . ?
C12 C11 C16 120.0 . . ?
C12 C11 N2 120.2(7) . . ?
C16 C11 N2 119.4(7) . . ?
C11 C12 C13 120.0 . . ?
C11 C12 H12 120.0 . . ?
C13 C12 H12 120.0 . . ?
C14 C13 C12 120.0 . . ?
C14 C13 H13 120.0 . . ?
C12 C13 H13 120.0 . . ?
C13 C14 C15 120.0 . . ?
C13 C14 C17 119.3 . . ?
C15 C14 C17 120.4 . . ?
C16 C15 C14 120.0 . . ?
C16 C15 H15 120.0 . . ?
C14 C15 H15 120.0 . . ?
C15 C16 C11 120.0 . . ?
C15 C16 H16 120.0 . . ?
C11 C16 H16 120.0 . . ?
O1 C17 C14 123.1(7) . . ?
O1 C17 C18 118.4(7) . . ?
C14 C17 C18 118.4 . . ?
C17 C18 H18A 109.5 . . ?
C17 C18 H18B 109.5 . . ?
H18A C18 H18B 109.5 . . ?
C17 C18 H18C 109.5 . . ?
H18A C18 H18C 109.5 . . ?
H18B C18 H18C 109.5 . . ?
C23 N3 C19 116.2 . . ?
C23 N3 Ru1 123.4(6) . . ?
C19 N3 Ru1 120.1(6) . . ?
N3 C19 C20 124.1 . . ?
N3 C19 H19 117.9 . . ?
C20 C19 H19 117.9 . . ?
C19 C20 C21 119.3 . . ?
C19 C20 H20 120.3 . . ?
C21 C20 H20 120.3 . . ?
C20 C21 C22 116.9 . . ?
C20 C21 C24 121.2(8) . . ?
C22 C21 C24 121.9(8) . . ?
C23 C22 C21 119.8 . . ?
C23 C22 H22 120.1 . . ?
C21 C22 H22 120.1 . . ?
N3 C23 C22 123.4 . . ?
N3 C23 H23 118.3 . . ?
C22 C23 H23 118.3 . . ?
C28 C24 C25 117.6 . . ?
C28 C24 C21 119.7(8) . . ?
C25 C24 C21 122.5(8) . . ?
C26 C25 C24 120.2 . . ?
C26 C25 H25 119.9 . . ?
C24 C25 H25 119.9 . . ?
N4 C26 C25 120.4 . . ?
N4 C26 H26 119.8 . . ?
C25 C26 H26 119.8 . . ?
C27 N4 C26 120.8 . . ?
C27 N4 C29 121.7(8) . . ?
C26 N4 C29 117.2(8) . . ?
N4 C27 C28 121.0 . . ?
N4 C27 H27 119.5 . . ?
C28 C27 H27 119.5 . . ?
C27 C28 C24 119.9 . . ?
C27 C28 H28 120.0 . . ?
C24 C28 H28 120.0 . . ?
C30 C29 C34 120.0 . . ?
C30 C29 N4 122.1(7) . . ?
C34 C29 N4 117.7(7) . . ?
C31 C30 C29 120.0 . . ?
C31 C30 H30 120.0 . . ?
C29 C30 H30 120.0 . . ?
C32 C31 C30 120.0 . . ?
C32 C31 H31 120.0 . . ?
C30 C31 H31 120.0 . . ?
C33 C32 C31 120.0 . . ?
C33 C32 C35 128.5 . . ?
C31 C32 C35 111.3 . . ?
C32 C33 C34 120.0 . . ?
C32 C33 H33 120.0 . . ?
C34 C33 H33 120.0 . . ?
C33 C34 C29 120.0 . . ?
C33 C34 H34 120.0 . . ?
C29 C34 H34 120.0 . . ?
O2 C35 C32 122.2(10) . . ?
O2 C35 C36 132.1(9) . . ?
C32 C35 C36 104.4 . . ?
C35 C36 H36A 109.5 . . ?
C35 C36 H36B 109.5 . . ?
H36A C36 H36B 109.5 . . ?
C35 C36 H36C 109.5 . . ?
H36A C36 H36C 109.5 . . ?
H36B C36 H36C 109.5 . . ?
C38 C37 C42 120.0 . . ?
C38 C37 B1 119.6(12) . . ?
C42 C37 B1 120.3(13) . . ?
C39 C38 C37 120.0 . . ?
C39 C38 H38 120.0 . . ?
C37 C38 H38 120.0 . . ?
C40 C39 C38 120.0 . . ?
C40 C39 H39 120.0 . . ?
C38 C39 H39 120.0 . . ?
C39 C40 C41 120.0 . . ?
C39 C40 H40 120.0 . . ?
C41 C40 H40 120.0 . . ?
C42 C41 C40 120.0 . . ?
C42 C41 H41 120.0 . . ?
C40 C41 H41 120.0 . . ?
C41 C42 C37 120.0 . . ?
C41 C42 H42 120.0 . . ?
C37 C42 H42 120.0 . . ?
C44 C43 C48 120.0 . . ?
C44 C43 B1 118.1(11) . . ?
C48 C43 B1 121.8(11) . . ?
C45 C44 C43 120.0 . . ?
C45 C44 H44 120.0 . . ?
C43 C44 H44 120.0 . . ?
C46 C45 C44 120.0 . . ?
C46 C45 H45 120.0 . . ?
C44 C45 H45 120.0 . . ?
C47 C46 C45 120.0 . . ?
C47 C46 H46 120.0 . . ?
C45 C46 H46 120.0 . . ?
C48 C47 C46 120.0 . . ?
C48 C47 H47 120.0 . . ?
C46 C47 H47 120.0 . . ?
C47 C48 C43 120.0 . . ?
C47 C48 H48 120.0 . . ?
C43 C48 H48 120.0 . . ?
C50 C49 C54 120.0 . . ?
C50 C49 B1 120(2) . . ?
C54 C49 B1 120(2) . . ?
C49 C50 C51 120.0 . . ?
C49 C50 H50 120.0 . . ?
C51 C50 H50 120.0 . . ?
C52 C51 C50 120.0 . . ?
C52 C51 H51 120.0 . . ?
C50 C51 H51 120.0 . . ?
C53 C52 C51 120.0 . . ?
C53 C52 H52 120.0 . . ?
C51 C52 H52 120.0 . . ?
C54 C53 C52 120.0 . . ?
C54 C53 H53 120.0 . . ?
C52 C53 H53 120.0 . . ?
C53 C54 C49 120.0 . . ?
C53 C54 H54 120.0 . . ?
C49 C54 H54 120.0 . . ?
C50B C49B C54B 120.0 . . ?
C50B C49B B1 115.8(16) . . ?
C54B C49B B1 124.0(16) . . ?
C51B C50B C49B 120.0 . . ?
C51B C50B H50B 120.0 . . ?
C49B C50B H50B 120.0 . . ?
C50B C51B C52B 120.0 . . ?
C50B C51B H51B 120.0 . . ?
C52B C51B H51B 120.0 . . ?
C53B C52B C51B 120.0 . . ?
C53B C52B H52B 120.0 . . ?
C51B C52B H52B 120.0 . . ?
C52B C53B C54B 120.0 . . ?
C52B C53B H53B 120.0 . . ?
C54B C53B H53B 120.0 . . ?
C53B C54B C49B 120.0 . . ?
C53B C54B H54B 120.0 . . ?
C49B C54B H54B 120.0 . . ?
C56 C55 C60 120.0 . . ?
C56 C55 B1 116.4(10) . . ?
C60 C55 B1 123.5(10) . . ?
C57 C56 C55 120.0 . . ?
C57 C56 H56 120.0 . . ?
C55 C56 H56 120.0 . . ?
C56 C57 C58 120.0 . . ?
C56 C57 H57 120.0 . . ?
C58 C57 H57 120.0 . . ?
C57 C58 C59 120.0 . . ?
C57 C58 H58 120.0 . . ?
C59 C58 H58 120.0 . . ?
C58 C59 C60 120.0 . . ?
C58 C59 H59 120.0 . . ?
C60 C59 H59 120.0 . . ?
C59 C60 C55 120.0 . . ?
C59 C60 H60 120.0 . . ?
C55 C60 H60 120.0 . . ?
C37 B1 C43 106.5(14) . . ?
C37 B1 C49B 116.2(16) . . ?
C43 B1 C49B 115.7(15) . . ?
C37 B1 C49 107.2(17) . . ?
C43 B1 C49 108.6(16) . . ?
C49B B1 C49 16.1(13) . . ?
C37 B1 C55 108.6(13) . . ?
C43 B1 C55 111.4(14) . . ?
C49B B1 C55 98.2(13) . . ?
C49 B1 C55 114.2(17) . . ?
C62 C61 C66 120.0 . . ?
C62 C61 B2 120.7(10) . . ?
C66 C61 B2 118.9(10) . . ?
C63 C62 C61 120.0 . . ?
C63 C62 H62 120.0 . . ?
C61 C62 H62 120.0 . . ?
C62 C63 C64 120.0 . . ?
C62 C63 H63 120.0 . . ?
C64 C63 H63 120.0 . . ?
C65 C64 C63 120.0 . . ?
C65 C64 H64 120.0 . . ?
C63 C64 H64 120.0 . . ?
C66 C65 C64 120.0 . . ?
C66 C65 H65 120.0 . . ?
C64 C65 H65 120.0 . . ?
C65 C66 C61 120.0 . . ?
C65 C66 H66 120.0 . . ?
C61 C66 H66 120.0 . . ?
C68 C67 C72 120.0 . . ?
C68 C67 B2 124.7(10) . . ?
C72 C67 B2 115.0(10) . . ?
C67 C68 C69 120.0 . . ?
C67 C68 H68 120.0 . . ?
C69 C68 H68 120.0 . . ?
C70 C69 C68 120.0 . . ?
C70 C69 H69 120.0 . . ?
C68 C69 H69 120.0 . . ?
C71 C70 C69 120.0 . . ?
C71 C70 H70 120.0 . . ?
C69 C70 H70 120.0 . . ?
C70 C71 C72 120.0 . . ?
C70 C71 H71 120.0 . . ?
C72 C71 H71 120.0 . . ?
C71 C72 C67 120.0 . . ?
C71 C72 H72 120.0 . . ?
C67 C72 H72 120.0 . . ?
C74 C73 C78 120.0 . . ?
C74 C73 B2 121.8(10) . . ?
C78 C73 B2 118.1(10) . . ?
C73 C74 C75 120.0 . . ?
C73 C74 H74 120.0 . . ?
C75 C74 H74 120.0 . . ?
C74 C75 C76 120.0 . . ?
C74 C75 H75 120.0 . . ?
C76 C75 H75 120.0 . . ?
C77 C76 C75 120.0 . . ?
C77 C76 H76 120.0 . . ?
C75 C76 H76 120.0 . . ?
C76 C77 C78 120.0 . . ?
C76 C77 H77 120.0 . . ?
C78 C77 H77 120.0 . . ?
C77 C78 C73 120.0 . . ?
C77 C78 H78 120.0 . . ?
C73 C78 H78 120.0 . . ?
C80 C79 C84 120.0 . . ?
C79 C80 C81 120.0 . . ?
C79 C80 H80 120.0 . . ?
C81 C80 H80 120.0 . . ?
C82 C81 C80 120.0 . . ?
C82 C81 H81 120.0 . . ?
C80 C81 H81 120.0 . . ?
C81 C82 C83 120.0 . . ?
C81 C82 H82 120.0 . . ?
C83 C82 H82 120.0 . . ?
C84 C83 C82 120.0 . . ?
C84 C83 H83 120.0 . . ?
C82 C83 H83 120.0 . . ?
C83 C84 C79 120.0 . . ?
C83 C84 H84 120.0 . . ?
C79 C84 H84 120.0 . . ?
C73 B2 C61 115.2(13) . . ?
C73 B2 C67 115.4(13) . . ?
C61 B2 C67 101.9(12) . . ?
C86 C85 C90 120.0 . . ?
C86 C85 B3 117.7(11) . . ?
C90 C85 B3 121.5(11) . . ?
C85 C86 C87 120.0 . . ?
C85 C86 H86 120.0 . . ?
C87 C86 H86 120.0 . . ?
C86 C87 C88 120.0 . . ?
C86 C87 H87 120.0 . . ?
C88 C87 H87 120.0 . . ?
C89 C88 C87 120.0 . . ?
C89 C88 H88 120.0 . . ?
C87 C88 H88 120.0 . . ?
C90 C89 C88 120.0 . . ?
C90 C89 H89 120.0 . . ?
C88 C89 H89 120.0 . . ?
C89 C90 C85 120.0 . . ?
C89 C90 H90 120.0 . . ?
C85 C90 H90 120.0 . . ?
C92 C91 C96 120.0 . . ?
C92 C91 B3 115.2(10) . . ?
C96 C91 B3 124.5(10) . . ?
C91 C92 C93 120.0 . . ?
C91 C92 H92 120.0 . . ?
C93 C92 H92 120.0 . . ?
C94 C93 C92 120.0 . . ?
C94 C93 H93 120.0 . . ?
C92 C93 H93 120.0 . . ?
C93 C94 C95 120.0 . . ?
C93 C94 H94 120.0 . . ?
C95 C94 H94 120.0 . . ?
C96 C95 C94 120.0 . . ?
C96 C95 H95 120.0 . . ?
C94 C95 H95 120.0 . . ?
C95 C96 C91 120.0 . . ?
C95 C96 H96 120.0 . . ?
C91 C96 H96 120.0 . . ?
C98 C97 C102 120.0 . . ?
C98 C97 B3 123.0(9) . . ?
C102 C97 B3 116.5(9) . . ?
C99 C98 C97 120.0 . . ?
C99 C98 H98 120.0 . . ?
C97 C98 H98 120.0 . . ?
C98 C99 C100 120.0 . . ?
C98 C99 H99 120.0 . . ?
C100 C99 H99 120.0 . . ?
C99 C100 C101 120.0 . . ?
C99 C100 H100 120.0 . . ?
C101 C100 H100 120.0 . . ?
C102 C101 C100 120.0 . . ?
C102 C101 H101 120.0 . . ?
C100 C101 H101 120.0 . . ?
C101 C102 C97 120.0 . . ?
C101 C102 H102 120.0 . . ?
C97 C102 H102 120.0 . . ?
C104 C103 C108 120.0 . . ?
C104 C103 B3 113.6(11) . . ?
C108 C103 B3 126.3(11) . . ?
C105 C104 C103 120.0 . . ?
C105 C104 H104 120.0 . . ?
C103 C104 H104 120.0 . . ?
C104 C105 C106 120.0 . . ?
C104 C105 H105 120.0 . . ?
C106 C105 H105 120.0 . . ?
C107 C106 C105 120.0 . . ?
C107 C106 H106 120.0 . . ?
C105 C106 H106 120.0 . . ?
C106 C107 C108 120.0 . . ?
C106 C107 H107 120.0 . . ?
C108 C107 H107 120.0 . . ?
C107 C108 C103 120.0 . . ?
C107 C108 H108 120.0 . . ?
C103 C108 H108 120.0 . . ?
C85 B3 C103 117.0(15) . . ?
C85 B3 C97 105.4(12) . . ?
C103 B3 C97 108.6(12) . . ?
C85 B3 C91 116.3(14) . . ?
C103 B3 C91 102.4(11) . . ?
C97 B3 C91 106.6(12) . . ?
C110 C109 C114 120.0 . . ?
C110 C109 B4 117.1(16) . . ?
C114 C109 B4 122.7(16) . . ?
C109 C110 C111 120.0 . . ?
C109 C110 H110 120.0 . . ?
C111 C110 H110 120.0 . . ?
C110 C111 C112 120.0 . . ?
C110 C111 H111 120.0 . . ?
C112 C111 H111 120.0 . . ?
C113 C112 C111 120.0 . . ?
C113 C112 H112 120.0 . . ?
C111 C112 H112 120.0 . . ?
C114 C113 C112 120.0 . . ?
C114 C113 H113 120.0 . . ?
C112 C113 H113 120.0 . . ?
C113 C114 C109 120.0 . . ?
C113 C114 H114 120.0 . . ?
C109 C114 H114 120.0 . . ?
C116 C115 C120 120.0 . . ?
C116 C115 B4 111.9(17) . . ?
C120 C115 B4 127.1(17) . . ?
C115 C116 C117 120.0 . . ?
C115 C116 H116 120.0 . . ?
C117 C116 H116 120.0 . . ?
C116 C117 C118 120.0 . . ?
C116 C117 H117 120.0 . . ?
C118 C117 H117 120.0 . . ?
C119 C118 C117 120.0 . . ?
C119 C118 H118 120.0 . . ?
C117 C118 H118 120.0 . . ?
C120 C119 C118 120.0 . . ?
C120 C119 H119 120.0 . . ?
C118 C119 H119 120.0 . . ?
C119 C120 C115 120.0 . . ?
C119 C120 H120 120.0 . . ?
C115 C120 H120 120.0 . . ?
C122 C121 C126 120.0 . . ?
C122 C121 B4 124.5(11) . . ?
C126 C121 B4 115.2(11) . . ?
C121 C122 C123 120.0 . . ?
C121 C122 H122 120.0 . . ?
C123 C122 H122 120.0 . . ?
C124 C123 C122 120.0 . . ?
C124 C123 H123 120.0 . . ?
C122 C123 H123 120.0 . . ?
C123 C124 C125 120.0 . . ?
C123 C124 H124 120.0 . . ?
C125 C124 H124 120.0 . . ?
C124 C125 C126 120.0 . . ?
C124 C125 H125 120.0 . . ?
C126 C125 H125 120.0 . . ?
C125 C126 C121 120.0 . . ?
C125 C126 H126 120.0 . . ?
C121 C126 H126 120.0 . . ?
C132 C127 C128 123.3 . . ?
C132 C127 B4 118.7(10) . . ?
C128 C127 B4 117.9(10) . . ?
C129 C128 C127 112.8 . . ?
C129 C128 H128 123.6 . . ?
C127 C128 H128 123.6 . . ?
C128 C129 C130 135.6 . . ?
C128 C129 H129 112.2 . . ?
C130 C129 H129 112.2 . . ?
C131 C130 C129 105.9 . . ?
C131 C130 H130 127.0 . . ?
C129 C130 H130 127.0 . . ?
C130 C131 C132 126.5 . . ?
C130 C131 H131 116.7 . . ?
C132 C131 H131 116.7 . . ?
C127 C132 C131 113.3 . . ?
C127 C132 H132 123.3 . . ?
C131 C132 H132 123.3 . . ?
C109 B4 C121 122(2) . . ?
C109 B4 C115 117(2) . . ?
C121 B4 C115 106.9(19) . . ?
C109 B4 C127 92.9(18) . . ?
C121 B4 C127 110.3(16) . . ?
C115 B4 C127 105.6(18) . . ?

loop_
_geom_bond_atom_site_label_1
_geom_bond_atom_site_label_2
_geom_bond_distance
_geom_bond_site_symmetry_2
_geom_bond_publ_flag
Ru1 N3 2.031(7) . ?
Ru1 N1 2.053(7) . ?
Ru1 N6 2.091(12) . ?
Ru1 N5 2.141(13) . ?
Ru1 N7 2.160(11) . ?
Ru1 N8 2.191(13) . ?
O1 C17 1.264(12) . ?
O2 C35 1.076(15) . ?
N5 H5A 0.9100 . ?
N5 H5B 0.9100 . ?
N5 H5C 0.9100 . ?
N6 H6A 0.9100 . ?
N6 H6B 0.9100 . ?
N6 H6C 0.9100 . ?
N7 H7A 0.9100 . ?
N7 H7B 0.9100 . ?
N7 H7C 0.9100 . ?
N8 H8A 0.9100 . ?
N8 H8B 0.9100 . ?
N8 H8C 0.9100 . ?
N1 C5 1.3479 . ?
N1 C1 1.3500 . ?
C1 C2 1.3805 . ?
C1 H1 0.9500 . ?
C2 C3 1.3969 . ?
C2 H2 0.9500 . ?
C3 C4 1.4009 . ?
C3 C6 1.502(10) . ?
C4 C5 1.3841 . ?
C4 H4 0.9500 . ?
C5 H5 0.9500 . ?
C6 C10 1.3975 . ?
C6 C7 1.4020 . ?
C7 C8 1.3772 . ?
C7 H7 0.9500 . ?
C8 N2 1.3476 . ?
C8 H8 0.9500 . ?
N2 C9 1.3469 . ?
N2 C11 1.438(9) . ?
C9 C10 1.3721 . ?
C9 H9 0.9500 . ?
C10 H10 0.9500 . ?
C11 C12 1.3900 . ?
C11 C16 1.3900 . ?
C12 C13 1.3900 . ?
C12 H12 0.9500 . ?
C13 C14 1.3900 . ?
C13 H13 0.9500 . ?
C14 C15 1.3900 . ?
C14 C17 1.4728 . ?
C15 C16 1.3900 . ?
C15 H15 0.9500 . ?
C16 H16 0.9500 . ?
C17 C18 1.5939 . ?
C18 H18A 0.9800 . ?
C18 H18B 0.9800 . ?
C18 H18C 0.9800 . ?
N3 C23 1.3478 . ?
N3 C19 1.3501 . ?
C19 C20 1.3804 . ?
C19 H19 0.9500 . ?
C20 C21 1.3969 . ?
C20 H20 0.9500 . ?
C21 C22 1.4008 . ?
C21 C24 1.479(10) . ?
C22 C23 1.3840 . ?
C22 H22 0.9500 . ?
C23 H23 0.9500 . ?
C24 C28 1.3975 . ?
C24 C25 1.4021 . ?
C25 C26 1.3771 . ?
C25 H25 0.9500 . ?
C26 N4 1.3476 . ?
C26 H26 0.9500 . ?
N4 C27 1.3470 . ?
N4 C29 1.424(10) . ?
C27 C28 1.3721 . ?
C27 H27 0.9500 . ?
C28 H28 0.9500 . ?
C29 C30 1.3900 . ?
C29 C34 1.3900 . ?
C30 C31 1.3900 . ?
C30 H30 0.9500 . ?
C31 C32 1.3900 . ?
C31 H31 0.9500 . ?
C32 C33 1.3900 . ?
C32 C35 1.6232 . ?
C33 C34 1.3900 . ?
C33 H33 0.9500 . ?
C34 H34 0.9500 . ?
C35 C36 1.6635 . ?
C36 H36A 0.9800 . ?
C36 H36B 0.9800 . ?
C36 H36C 0.9800 . ?
C37 C38 1.3900 . ?
C37 C42 1.3900 . ?
C37 B1 1.63(2) . ?
C38 C39 1.3900 . ?
C38 H38 0.9500 . ?
C39 C40 1.3900 . ?
C39 H39 0.9500 . ?
C40 C41 1.3900 . ?
C40 H40 0.9500 . ?
C41 C42 1.3900 . ?
C41 H41 0.9500 . ?
C42 H42 0.9500 . ?
C43 C44 1.3900 . ?
C43 C48 1.3900 . ?
C43 B1 1.64(2) . ?
C44 C45 1.3900 . ?
C44 H44 0.9500 . ?
C45 C46 1.3900 . ?
C45 H45 0.9500 . ?
C46 C47 1.3900 . ?
C46 H46 0.9500 . ?
C47 C48 1.3900 . ?
C47 H47 0.9500 . ?
C48 H48 0.9500 . ?
C49 C50 1.3900 . ?
C49 C54 1.3900 . ?
C49 B1 1.72(3) . ?
C50 C51 1.3900 . ?
C50 H50 0.9500 . ?
C51 C52 1.3900 . ?
C51 H51 0.9500 . ?
C52 C53 1.3900 . ?
C52 H52 0.9500 . ?
C53 C54 1.3900 . ?
C53 H53 0.9500 . ?
C54 H54 0.9500 . ?
C49B C50B 1.3900 . ?
C49B C54B 1.3900 . ?
C49B B1 1.69(3) . ?
C50B C51B 1.3900 . ?
C50B H50B 0.9500 . ?
C51B C52B 1.3900 . ?
C51B H51B 0.9500 . ?
C52B C53B 1.3900 . ?
C52B H52B 0.9500 . ?
C53B C54B 1.3900 . ?
C53B H53B 0.9500 . ?
C54B H54B 0.9500 . ?
C55 C56 1.3900 . ?
C55 C60 1.3900 . ?
C55 B1 1.74(2) . ?
C56 C57 1.3900 . ?
C56 H56 0.9500 . ?
C57 C58 1.3900 . ?
C57 H57 0.9500 . ?
C58 C59 1.3900 . ?
C58 H58 0.9500 . ?
C59 C60 1.3900 . ?
C59 H59 0.9500 . ?
C60 H60 0.9500 . ?
C61 C62 1.3900 . ?
C61 C66 1.3900 . ?
C61 B2 1.67(2) . ?
C62 C63 1.3900 . ?
C62 H62 0.9500 . ?
C63 C64 1.3900 . ?
C63 H63 0.9500 . ?
C64 C65 1.3900 . ?
C64 H64 0.9500 . ?
C65 C66 1.3900 . ?
C65 H65 0.9500 . ?
C66 H66 0.9500 . ?
C67 C68 1.3900 . ?
C67 C72 1.3900 . ?
C67 B2 1.72(2) . ?
C68 C69 1.3900 . ?
C68 H68 0.9500 . ?
C69 C70 1.3900 . ?
C69 H69 0.9500 . ?
C70 C71 1.3900 . ?
C70 H70 0.9500 . ?
C71 C72 1.3900 . ?
C71 H71 0.9500 . ?
C72 H72 0.9500 . ?
C73 C74 1.3900 . ?
C73 C78 1.3900 . ?
C73 B2 1.65(2) . ?
C74 C75 1.3900 . ?
C74 H74 0.9500 . ?
C75 C76 1.3900 . ?
C75 H75 0.9500 . ?
C76 C77 1.3900 . ?
C76 H76 0.9500 . ?
C77 C78 1.3900 . ?
C77 H77 0.9500 . ?
C78 H78 0.9500 . ?
C79 C80 1.3900 . ?
C79 C84 1.3900 . ?
C80 C81 1.3900 . ?
C80 H80 0.9500 . ?
C81 C82 1.3900 . ?
C81 H81 0.9500 . ?
C82 C83 1.3900 . ?
C82 H82 0.9500 . ?
C83 C84 1.3900 . ?
C83 H83 0.9500 . ?
C84 H84 0.9500 . ?
C85 C86 1.3900 . ?
C85 C90 1.3900 . ?
C85 B3 1.55(2) . ?
C86 C87 1.3900 . ?
C86 H86 0.9500 . ?
C87 C88 1.3900 . ?
C87 H87 0.9500 . ?
C88 C89 1.3900 . ?
C88 H88 0.9500 . ?
C89 C90 1.3900 . ?
C89 H89 0.9500 . ?
C90 H90 0.9500 . ?
C91 C92 1.3900 . ?
C91 C96 1.3900 . ?
C91 B3 1.78(2) . ?
C92 C93 1.3900 . ?
C92 H92 0.9500 . ?
C93 C94 1.3900 . ?
C93 H93 0.9500 . ?
C94 C95 1.3900 . ?
C94 H94 0.9500 . ?
C95 C96 1.3900 . ?
C95 H95 0.9500 . ?
C96 H96 0.9500 . ?
C97 C98 1.3900 . ?
C97 C102 1.3900 . ?
C97 B3 1.79(2) . ?
C98 C99 1.3900 . ?
C98 H98 0.9500 . ?
C99 C100 1.3900 . ?
C99 H99 0.9500 . ?
C100 C101 1.3900 . ?
C100 H100 0.9500 . ?
C101 C102 1.3900 . ?
C101 H101 0.9500 . ?
C102 H102 0.9500 . ?
C103 C104 1.3900 . ?
C103 C108 1.3900 . ?
C103 B3 1.65(2) . ?
C104 C105 1.3900 . ?
C104 H104 0.9500 . ?
C105 C106 1.3900 . ?
C105 H105 0.9500 . ?
C106 C107 1.3900 . ?
C106 H106 0.9500 . ?
C107 C108 1.3900 . ?
C107 H107 0.9500 . ?
C108 H108 0.9500 . ?
C109 C110 1.3900 . ?
C109 C114 1.3900 . ?
C109 B4 1.62(3) . ?
C110 C111 1.3900 . ?
C110 H110 0.9500 . ?
C111 C112 1.3900 . ?
C111 H111 0.9500 . ?
C112 C113 1.3900 . ?
C112 H112 0.9500 . ?
C113 C114 1.3900 . ?
C113 H113 0.9500 . ?
C114 H114 0.9500 . ?
C115 C116 1.3900 . ?
C115 C120 1.3900 . ?
C115 B4 1.70(3) . ?
C116 C117 1.3900 . ?
C116 H116 0.9500 . ?
C117 C118 1.3900 . ?
C117 H117 0.9500 . ?
C118 C119 1.3900 . ?
C118 H118 0.9500 . ?
C119 C120 1.3900 . ?
C119 H119 0.9500 . ?
C120 H120 0.9500 . ?
C121 C122 1.3900 . ?
C121 C126 1.3900 . ?
C121 B4 1.67(3) . ?
C122 C123 1.3900 . ?
C122 H122 0.9500 . ?
C123 C124 1.3900 . ?
C123 H123 0.9500 . ?
C124 C125 1.3900 . ?
C124 H124 0.9500 . ?
C125 C126 1.3900 . ?
C125 H125 0.9500 . ?
C126 H126 0.9500 . ?
C127 C132 1.4377 . ?
C127 C128 1.4806 . ?
C127 B4 1.81(3) . ?
C128 C129 1.2927 . ?
C128 H128 0.9500 . ?
C129 C130 1.4769 . ?
C129 H129 0.9500 . ?
C130 C131 1.4498 . ?
C130 H130 0.9500 . ?
C131 C132 1.5113 . ?
C131 H131 0.9500 . ?
C132 H132 0.9500 . ?

loop_
_geom_hbond_atom_site_label_D
_geom_hbond_atom_site_label_H
_geom_hbond_atom_site_label_A
_geom_hbond_distance_DH
_geom_hbond_distance_HA
_geom_hbond_distance_DA
_geom_hbond_angle_DHA
_geom_hbond_site_symmetry_A
N7 H7C O1 0.91 2.36 3.257(16) 166.9 16_455
N8 H8B O1 0.91 2.17 3.081(17) 177.6 16_455

loop_
_geom_torsion_atom_site_label_1
_geom_torsion_atom_site_label_2
_geom_torsion_atom_site_label_3
_geom_torsion_atom_site_label_4
_geom_torsion
_geom_torsion_site_symmetry_1
_geom_torsion_site_symmetry_2
_geom_torsion_site_symmetry_3
_geom_torsion_site_symmetry_4
_geom_torsion_publ_flag
N3 Ru1 N1 C5 137.9(6) . . . . ?
N6 Ru1 N1 C5 48.0(7) . . . . ?
N5 Ru1 N1 C5 -129.5(6) . . . . ?
N7 Ru1 N1 C5 -43.2(7) . . . . ?
N8 Ru1 N1 C5 -133(36) . . . . ?
N3 Ru1 N1 C1 -41.5(6) . . . . ?
N6 Ru1 N1 C1 -131.4(6) . . . . ?
N5 Ru1 N1 C1 51.1(6) . . . . ?
N7 Ru1 N1 C1 137.4(6) . . . . ?
N8 Ru1 N1 C1 48(37) . . . . ?
C5 N1 C1 C2 3.5 . . . . ?
Ru1 N1 C1 C2 -177.1(7) . . . . ?
N1 C1 C2 C3 0.0 . . . . ?
C1 C2 C3 C4 -3.5 . . . . ?
C1 C2 C3 C6 -178.7(10) . . . . ?
C2 C3 C4 C5 3.6 . . . . ?
C6 C3 C4 C5 178.7(10) . . . . ?
C1 N1 C5 C4 -3.4 . . . . ?
Ru1 N1 C5 C4 177.2(7) . . . . ?
C3 C4 C5 N1 -0.1 . . . . ?
C2 C3 C6 C10 -162.4(6) . . . . ?
C4 C3 C6 C10 22.6(10) . . . . ?
C2 C3 C6 C7 25.6(11) . . . . ?
C4 C3 C6 C7 -149.3(6) . . . . ?
C10 C6 C7 C8 2.6 . . . . ?
C3 C6 C7 C8 174.8(9) . . . . ?
C6 C7 C8 N2 -0.2 . . . . ?
C7 C8 N2 C9 -1.8 . . . . ?
C7 C8 N2 C11 -177.1(9) . . . . ?
C8 N2 C9 C10 1.2 . . . . ?
C11 N2 C9 C10 176.5(9) . . . . ?
N2 C9 C10 C6 1.4 . . . . ?
C7 C6 C10 C9 -3.2 . . . . ?
C3 C6 C10 C9 -175.5(9) . . . . ?
C9 N2 C11 C12 146.7(6) . . . . ?
C8 N2 C11 C12 -37.9(10) . . . . ?
C9 N2 C11 C16 -40.7(8) . . . . ?
C8 N2 C11 C16 134.7(6) . . . . ?
C16 C11 C12 C13 0.0 . . . . ?
N2 C11 C12 C13 172.5(8) . . . . ?
C11 C12 C13 C14 0.0 . . . . ?
C12 C13 C14 C15 0.0 . . . . ?
C12 C13 C14 C17 -173.9 . . . . ?
C13 C14 C15 C16 0.0 . . . . ?
C17 C14 C15 C16 173.9 . . . . ?
C14 C15 C16 C11 0.0 . . . . ?
C12 C11 C16 C15 0.0 . . . . ?
N2 C11 C16 C15 -172.6(8) . . . . ?
C13 C14 C17 O1 -9.5(10) . . . . ?
C15 C14 C17 O1 176.6(10) . . . . ?
C13 C14 C17 C18 168.8 . . . . ?
C15 C14 C17 C18 -5.0 . . . . ?
N1 Ru1 N3 C23 140.5(6) . . . . ?
N6 Ru1 N3 C23 -126.5(6) . . . . ?
N5 Ru1 N3 C23 49.5(7) . . . . ?
N7 Ru1 N3 C23 -3(15) . . . . ?
N8 Ru1 N3 C23 -38.7(7) . . . . ?
N1 Ru1 N3 C19 -45.9(6) . . . . ?
N6 Ru1 N3 C19 47.1(6) . . . . ?
N5 Ru1 N3 C19 -136.9(6) . . . . ?
N7 Ru1 N3 C19 170(88) . . . . ?
N8 Ru1 N3 C19 134.9(7) . . . . ?
C23 N3 C19 C20 3.5 . . . . ?
Ru1 N3 C19 C20 -170.6(7) . . . . ?
N3 C19 C20 C21 0.0 . . . . ?
C19 C20 C21 C22 -3.5 . . . . ?
C19 C20 C21 C24 174.5(10) . . . . ?
C20 C21 C22 C23 3.6 . . . . ?
C24 C21 C22 C23 -174.4(10) . . . . ?
C19 N3 C23 C22 -3.4 . . . . ?
Ru1 N3 C23 C22 170.4(7) . . . . ?
C21 C22 C23 N3 -0.1 . . . . ?
C20 C21 C24 C28 -170.6(6) . . . . ?
C22 C21 C24 C28 7.3(11) . . . . ?
C20 C21 C24 C25 14.9(11) . . . . ?
C22 C21 C24 C25 -167.2(6) . . . . ?
C28 C24 C25 C26 2.6 . . . . ?
C21 C24 C25 C26 177.3(10) . . . . ?
C24 C25 C26 N4 -0.2 . . . . ?
C25 C26 N4 C27 -1.8 . . . . ?
C25 C26 N4 C29 -175.2(9) . . . . ?
C26 N4 C27 C28 1.2 . . . . ?
C29 N4 C27 C28 174.3(9) . . . . ?
N4 C27 C28 C24 1.4 . . . . ?
C25 C24 C28 C27 -3.2 . . . . ?
C21 C24 C28 C27 -178.0(10) . . . . ?
C27 N4 C29 C30 142.5(6) . . . . ?
C26 N4 C29 C30 -44.2(9) . . . . ?
C27 N4 C29 C34 -42.6(9) . . . . ?
C26 N4 C29 C34 130.8(6) . . . . ?
C34 C29 C30 C31 0.0 . . . . ?
N4 C29 C30 C31 174.9(8) . . . . ?
C29 C30 C31 C32 0.0 . . . . ?
C30 C31 C32 C33 0.0 . . . . ?
C30 C31 C32 C35 -175.5 . . . . ?
C31 C32 C33 C34 0.0 . . . . ?
C35 C32 C33 C34 174.7 . . . . ?
C32 C33 C34 C29 0.0 . . . . ?
C30 C29 C34 C33 0.0 . . . . ?
N4 C29 C34 C33 -175.1(8) . . . . ?
C33 C32 C35 O2 166.9(14) . . . . ?
C31 C32 C35 O2 -18.0(14) . . . . ?
C33 C32 C35 C36 -1.8 . . . . ?
C31 C32 C35 C36 173.2 . . . . ?
C42 C37 C38 C39 0.0 . . . . ?
B1 C37 C38 C39 -176.6(12) . . . . ?
C37 C38 C39 C40 0.0 . . . . ?
C38 C39 C40 C41 0.0 . . . . ?
C39 C40 C41 C42 0.0 . . . . ?
C40 C41 C42 C37 0.0 . . . . ?
C38 C37 C42 C41 0.0 . . . . ?
B1 C37 C42 C41 176.6(12) . . . . ?
C48 C43 C44 C45 0.0 . . . . ?
B1 C43 C44 C45 -175.7(14) . . . . ?
C43 C44 C45 C46 0.0 . . . . ?
C44 C45 C46 C47 0.0 . . . . ?
C45 C46 C47 C48 0.0 . . . . ?
C46 C47 C48 C43 0.0 . . . . ?
C44 C43 C48 C47 0.0 . . . . ?
B1 C43 C48 C47 175.5(14) . . . . ?
C54 C49 C50 C51 0.0 . . . . ?
B1 C49 C50 C51 -176(3) . . . . ?
C49 C50 C51 C52 0.0 . . . . ?
C50 C51 C52 C53 0.0 . . . . ?
C51 C52 C53 C54 0.0 . . . . ?
C52 C53 C54 C49 0.0 . . . . ?
C50 C49 C54 C53 0.0 . . . . ?
B1 C49 C54 C53 176(3) . . . . ?
C54B C49B C50B C51B 0.0 . . . . ?
B1 C49B C50B C51B 176.1(15) . . . . ?
C49B C50B C51B C52B 0.0 . . . . ?
C50B C51B C52B C53B 0.0 . . . . ?
C51B C52B C53B C54B 0.0 . . . . ?
C52B C53B C54B C49B 0.0 . . . . ?
C50B C49B C54B C53B 0.0 . . . . ?
B1 C49B C54B C53B -175.8(16) . . . . ?
C60 C55 C56 C57 0.0 . . . . ?
B1 C55 C56 C57 -176.6(11) . . . . ?
C55 C56 C57 C58 0.0 . . . . ?
C56 C57 C58 C59 0.0 . . . . ?
C57 C58 C59 C60 0.0 . . . . ?
C58 C59 C60 C55 0.0 . . . . ?
C56 C55 C60 C59 0.0 . . . . ?
B1 C55 C60 C59 176.4(12) . . . . ?
C38 C37 B1 C43 92.1(14) . . . . ?
C42 C37 B1 C43 -84.6(14) . . . . ?
C38 C37 B1 C49B -38.5(18) . . . . ?
C42 C37 B1 C49B 144.9(12) . . . . ?
C38 C37 B1 C49 -24.0(19) . . . . ?
C42 C37 B1 C49 159.4(14) . . . . ?
C38 C37 B1 C55 -147.9(10) . . . . ?
C42 C37 B1 C55 35.5(16) . . . . ?
C44 C43 B1 C37 52.8(16) . . . . ?
C48 C43 B1 C37 -122.8(12) . . . . ?
C44 C43 B1 C49B -176.4(12) . . . . ?
C48 C43 B1 C49B 8(2) . . . . ?
C44 C43 B1 C49 168.0(14) . . . . ?
C48 C43 B1 C49 -8(2) . . . . ?
C44 C43 B1 C55 -65.4(16) . . . . ?
C48 C43 B1 C55 119.0(12) . . . . ?
C50B C49B B1 C37 165.6(12) . . . . ?
C54B C49B B1 C37 -18(2) . . . . ?
C50B C49B B1 C43 39.7(19) . . . . ?
C54B C49B B1 C43 -144.4(13) . . . . ?
C50B C49B B1 C49 106(6) . . . . ?
C54B C49B B1 C49 -78(6) . . . . ?
C50B C49B B1 C55 -78.9(13) . . . . ?
C54B C49B B1 C55 97.0(15) . . . . ?
C50 C49 B1 C37 82(2) . . . . ?
C54 C49 B1 C37 -94(2) . . . . ?
C50 C49 B1 C43 -33(2) . . . . ?
C54 C49 B1 C43 151.7(17) . . . . ?
C50 C49 B1 C49B -152(6) . . . . ?
C54 C49 B1 C49B 33(5) . . . . ?
C50 C49 B1 C55 -157.6(15) . . . . ?
C54 C49 B1 C55 27(2) . . . . ?
C56 C55 B1 C37 43.6(16) . . . . ?
C60 C55 B1 C37 -132.9(11) . . . . ?
C56 C55 B1 C43 160.6(10) . . . . ?
C60 C55 B1 C43 -15.9(18) . . . . ?
C56 C55 B1 C49B -77.6(14) . . . . ?
C60 C55 B1 C49B 105.9(13) . . . . ?
C56 C55 B1 C49 -76.0(18) . . . . ?
C60 C55 B1 C49 107.5(17) . . . . ?
C66 C61 C62 C63 0.0 . . . . ?
B2 C61 C62 C63 172.8(11) . . . . ?
C61 C62 C63 C64 0.0 . . . . ?
C62 C63 C64 C65 0.0 . . . . ?
C63 C64 C65 C66 0.0 . . . . ?
C64 C65 C66 C61 0.0 . . . . ?
C62 C61 C66 C65 0.0 . . . . ?
B2 C61 C66 C65 -172.9(11) . . . . ?
C72 C67 C68 C69 0.0 . . . . ?
B2 C67 C68 C69 -173.7(12) . . . . ?
C67 C68 C69 C70 0.0 . . . . ?
C68 C69 C70 C71 0.0 . . . . ?
C69 C70 C71 C72 0.0 . . . . ?
C70 C71 C72 C67 0.0 . . . . ?
C68 C67 C72 C71 0.0 . . . . ?
B2 C67 C72 C71 174.3(11) . . . . ?
C78 C73 C74 C75 0.0 . . . . ?
B2 C73 C74 C75 175.9(11) . . . . ?
C73 C74 C75 C76 0.0 . . . . ?
C74 C75 C76 C77 0.0 . . . . ?
C75 C76 C77 C78 0.0 . . . . ?
C76 C77 C78 C73 0.0 . . . . ?
C74 C73 C78 C77 0.0 . . . . ?
B2 C73 C78 C77 -176.0(10) . . . . ?
C84 C79 C80 C81 0.0 . . . . ?
C79 C80 C81 C82 0.0 . . . . ?
C80 C81 C82 C83 0.0 . . . . ?
C81 C82 C83 C84 0.0 . . . . ?
C82 C83 C84 C79 0.0 . . . . ?
C80 C79 C84 C83 0.0 . . . . ?
C74 C73 B2 C61 137.9(10) . . . . ?
C78 C73 B2 C61 -46.1(14) . . . . ?
C74 C73 B2 C67 19.5(16) . . . . ?
C78 C73 B2 C67 -164.5(9) . . . . ?
C62 C61 B2 C73 160.8(9) . . . . ?
C66 C61 B2 C73 -26.4(16) . . . . ?
C62 C61 B2 C67 -73.5(12) . . . . ?
C66 C61 B2 C67 99.4(11) . . . . ?
C68 C67 B2 C73 -143.2(10) . . . . ?
C72 C67 B2 C73 42.8(15) . . . . ?
C68 C67 B2 C61 91.2(12) . . . . ?
C72 C67 B2 C61 -82.8(12) . . . . ?
C90 C85 C86 C87 0.0 . . . . ?
B3 C85 C86 C87 169.9(11) . . . . ?
C85 C86 C87 C88 0.0 . . . . ?
C86 C87 C88 C89 0.0 . . . . ?
C87 C88 C89 C90 0.0 . . . . ?
C88 C89 C90 C85 0.0 . . . . ?
C86 C85 C90 C89 0.0 . . . . ?
B3 C85 C90 C89 -169.5(12) . . . . ?
C96 C91 C92 C93 0.0 . . . . ?
B3 C91 C92 C93 -174.1(10) . . . . ?
C91 C92 C93 C94 0.0 . . . . ?
C92 C93 C94 C95 0.0 . . . . ?
C93 C94 C95 C96 0.0 . . . . ?
C94 C95 C96 C91 0.0 . . . . ?
C92 C91 C96 C95 0.0 . . . . ?
B3 C91 C96 C95 173.5(11) . . . . ?
C102 C97 C98 C99 0.0 . . . . ?
B3 C97 C98 C99 171.3(11) . . . . ?
C97 C98 C99 C100 0.0 . . . . ?
C98 C99 C100 C101 0.0 . . . . ?
C99 C100 C101 C102 0.0 . . . . ?
C100 C101 C102 C97 0.0 . . . . ?
C98 C97 C102 C101 0.0 . . . . ?
B3 C97 C102 C101 -171.9(11) . . . . ?
C108 C103 C104 C105 0.0 . . . . ?
B3 C103 C104 C105 176.2(10) . . . . ?
C103 C104 C105 C106 0.0 . . . . ?
C104 C105 C106 C107 0.0 . . . . ?
C105 C106 C107 C108 0.0 . . . . ?
C106 C107 C108 C103 0.0 . . . . ?
C104 C103 C108 C107 0.0 . . . . ?
B3 C103 C108 C107 -175.7(11) . . . . ?
C86 C85 B3 C103 37.4(15) . . . . ?
C90 C85 B3 C103 -152.8(9) . . . . ?
C86 C85 B3 C97 -83.4(13) . . . . ?
C90 C85 B3 C97 86.4(12) . . . . ?
C86 C85 B3 C91 158.7(9) . . . . ?
C90 C85 B3 C91 -31.5(17) . . . . ?
C104 C103 B3 C85 46.7(14) . . . . ?
C108 C103 B3 C85 -137.3(11) . . . . ?
C104 C103 B3 C97 165.8(8) . . . . ?
C108 C103 B3 C97 -18.2(15) . . . . ?
C104 C103 B3 C91 -81.6(11) . . . . ?
C108 C103 B3 C91 94.3(11) . . . . ?
C98 C97 B3 C85 -93.3(12) . . . . ?
C102 C97 B3 C85 78.3(14) . . . . ?
C98 C97 B3 C103 140.5(9) . . . . ?
C102 C97 B3 C103 -47.8(13) . . . . ?
C98 C97 B3 C91 30.8(15) . . . . ?
C102 C97 B3 C91 -157.6(8) . . . . ?
C92 C91 B3 C85 -34.6(16) . . . . ?
C96 C91 B3 C85 151.7(10) . . . . ?
C92 C91 B3 C103 94.2(11) . . . . ?
C96 C91 B3 C103 -79.6(13) . . . . ?
C92 C91 B3 C97 -151.8(9) . . . . ?
C96 C91 B3 C97 34.4(15) . . . . ?
C114 C109 C110 C111 0.0 . . . . ?
B4 C109 C110 C111 174.4(18) . . . . ?
C109 C110 C111 C112 0.0 . . . . ?
C110 C111 C112 C113 0.0 . . . . ?
C111 C112 C113 C114 0.0 . . . . ?
C112 C113 C114 C109 0.0 . . . . ?
C110 C109 C114 C113 0.0 . . . . ?
B4 C109 C114 C113 -174(2) . . . . ?
C120 C115 C116 C117 0.0 . . . . ?
B4 C115 C116 C117 169.2(17) . . . . ?
C115 C116 C117 C118 0.0 . . . . ?
C116 C117 C118 C119 0.0 . . . . ?
C117 C118 C119 C120 0.0 . . . . ?
C118 C119 C120 C115 0.0 . . . . ?
C116 C115 C120 C119 0.0 . . . . ?
B4 C115 C120 C119 -167(2) . . . . ?
C126 C121 C122 C123 0.0 . . . . ?
B4 C121 C122 C123 173.9(14) . . . . ?
C121 C122 C123 C124 0.0 . . . . ?
C122 C123 C124 C125 0.0 . . . . ?
C123 C124 C125 C126 0.0 . . . . ?
C124 C125 C126 C121 0.0 . . . . ?
C122 C121 C126 C125 0.0 . . . . ?
B4 C121 C126 C125 -174.4(12) . . . . ?
C132 C127 C128 C129 -7.0 . . . . ?
B4 C127 C128 C129 177.0(12) . . . . ?
C127 C128 C129 C130 -9.8 . . . . ?
C128 C129 C130 C131 18.3 . . . . ?
C129 C130 C131 C132 -11.6 . . . . ?
C128 C127 C132 C131 10.6 . . . . ?
B4 C127 C132 C131 -173.5(12) . . . . ?
C130 C131 C132 C127 0.1 . . . . ?
C110 C109 B4 C121 -34(3) . . . . ?
C114 C109 B4 C121 140.5(16) . . . . ?
C110 C109 B4 C115 -168.5(16) . . . . ?
C114 C109 B4 C115 6(3) . . . . ?
C110 C109 B4 C127 82.3(15) . . . . ?
C114 C109 B4 C127 -103.5(14) . . . . ?
C122 C121 B4 C109 150.2(16) . . . . ?
C126 C121 B4 C109 -36(3) . . . . ?
C122 C121 B4 C115 -71(2) . . . . ?
C126 C121 B4 C115 103.1(16) . . . . ?
C122 C121 B4 C127 43(2) . . . . ?
C126 C121 B4 C127 -142.7(12) . . . . ?
C116 C115 B4 C109 47(3) . . . . ?
C120 C115 B4 C109 -144.3(17) . . . . ?
C116 C115 B4 C121 -93.4(16) . . . . ?
C120 C115 B4 C121 75(2) . . . . ?
C116 C115 B4 C127 149.2(12) . . . . ?
C120 C115 B4 C127 -43(2) . . . . ?
C132 C127 B4 C109 94.2(14) . . . . ?
C128 C127 B4 C109 -89.6(15) . . . . ?
C132 C127 B4 C121 -140.3(12) . . . . ?
C128 C127 B4 C121 36(2) . . . . ?
C132 C127 B4 C115 -25(2) . . . . ?
C128 C127 B4 C115 150.9(12) . . . . ?
